data_4129353
loop_
_publ_author_name
'Pappas, Iraklis'
'Chirik, Paul J.'

_publ_section_title
;
 Ammonia synthesis by hydrogenolysis of titanium-nitrogen bonds using
 proton coupled electron transfer.
;
_journal_issue 10
_journal_name_full 'Journal of the American Chemical Society'
_journal_page_first 3498
_journal_page_last 3501
_journal_paper_doi 10.1021/jacs.5b01047
_journal_volume 137
_journal_year 2015
_chemical_formula_sum 'C62 H62 B Cl F25 N Si2 Ti'
_chemical_formula_weight 1446.44
_space_group_crystal_system orthorhombic
_space_group_IT_number 37
_space_group_name_Hall 'C 2 -2c'
_space_group_name_H-M_alt 'C c c 2'
_atom_sites_solution_hydrogens geom
_audit_creation_method SHELXL-2014
_cell_angle_alpha 90
_cell_angle_beta 90
_cell_angle_gamma 90
_cell_formula_units_Z 16
_cell_length_a 27.6821(6)
_cell_length_b 27.6929(7)
_cell_length_c 34.0662(8)
_cell_measurement_reflns_used 9761
_cell_measurement_temperature 100(2)
_cell_measurement_theta_max 66.47
_cell_measurement_theta_min 3.19
_cell_volume 26115.1(11)
_computing_cell_refinement 'Bruker SAINT'
_computing_data_collection 'Bruker APEX2'
_computing_data_reduction 'Bruker SAINT'
_computing_molecular_graphics 'ORTEP 3 (Farraguia, 1997)'
_computing_structure_refinement 'SHELXL-97 (Sheldrick, 2008)'
_computing_structure_solution 'SIR 92 (Giacavazzo, 1993)'
_diffrn_ambient_temperature 100(2)
_diffrn_measured_fraction_theta_full 'ACTA 50'
_diffrn_measured_fraction_theta_max 0.957
_diffrn_measurement_device_type 'BRUKER APEX2 CCD'
_diffrn_measurement_method 'Phi and Omega Scans'
_diffrn_radiation_source 'fine-focus sealed tube'
_diffrn_radiation_type CuK\a
_diffrn_radiation_wavelength 1.54184
_diffrn_reflns_av_R_equivalents 0.0305
_diffrn_reflns_av_unetI/netI 0.0269
_diffrn_reflns_Laue_measured_fraction_full 0.934
_diffrn_reflns_Laue_measured_fraction_max 0.957
_diffrn_reflns_limit_h_max 32
_diffrn_reflns_limit_h_min -27
_diffrn_reflns_limit_k_max 27
_diffrn_reflns_limit_k_min -30
_diffrn_reflns_limit_l_max 39
_diffrn_reflns_limit_l_min -39
_diffrn_reflns_number 89998
_diffrn_reflns_point_group_measured_fraction_full 0.935
_diffrn_reflns_point_group_measured_fraction_max 0.959
_diffrn_reflns_theta_full 'ACTA 50'
_diffrn_reflns_theta_max 66.587
_diffrn_reflns_theta_min 2.257
_exptl_absorpt_coefficient_mu 2.840
_exptl_absorpt_correction_T_max 0.7528
_exptl_absorpt_correction_T_min 0.5803
_exptl_absorpt_correction_type multi-scan
_exptl_absorpt_process_details 'SADABS V2008/1 (Bruker AXS)'
_exptl_crystal_colour red
_exptl_crystal_density_diffrn 1.471
_exptl_crystal_description Block
_exptl_crystal_F_000 11792
_exptl_crystal_size_max 0.273
_exptl_crystal_size_mid 0.157
_exptl_crystal_size_min 0.116
_refine_diff_density_max 1.628
_refine_diff_density_min -1.045
_refine_diff_density_rms 0.138
_refine_ls_abs_structure_details
;
 Refined as an inversion twin.
;
_refine_ls_abs_structure_Flack 0.460(14)
_refine_ls_extinction_method none
_refine_ls_goodness_of_fit_ref 1.598
_refine_ls_hydrogen_treatment mixed
_refine_ls_matrix_type full
_refine_ls_number_parameters 1520
_refine_ls_number_reflns 17631
_refine_ls_number_restraints 97
_refine_ls_restrained_S_all 1.607
_refine_ls_R_factor_all 0.0994
_refine_ls_R_factor_gt 0.0991
_refine_ls_shift/su_max 0.010
_refine_ls_shift/su_mean 0.001
_refine_ls_structure_factor_coef Fsqd
_refine_ls_weighting_details 'w=1/[\s^2^(Fo^2^)+(0.2000P)^2^] where P=(Fo^2^+2Fc^2^)/3'
_refine_ls_weighting_scheme calc
_refine_ls_wR_factor_gt 0.3063
_refine_ls_wR_factor_ref 0.3078
_reflns_Friedel_coverage 0.965
_reflns_Friedel_fraction_full 0.936
_reflns_Friedel_fraction_max 0.960
_reflns_number_gt 17465
_reflns_number_total 17631
_reflns_threshold_expression 'I > 2\s(I)'
_cod_data_source_file ja5b01047_si_001.cif
_cod_data_source_block ip61
_cod_database_code 4129353
_shelx_space_group_comment
;
The symmetry employed for this shelxl refinement is uniquely defined
by the following loop, which should always be used as a source of
symmetry information in preference to the above space-group names.
They are only intended as comments.
;
_shelx_estimated_absorpt_t_min 0.511
_shelx_estimated_absorpt_t_max 0.734
_shelxl_version_number 2014-3

loop_
_space_group_symop_operation_xyz
'x, y, z'
'-x, -y, z'
'x, -y, z+1/2'
'-x, y, z+1/2'
'x+1/2, y+1/2, z'
'-x+1/2, -y+1/2, z'
'x+1/2, -y+1/2, z+1/2'
'-x+1/2, y+1/2, z+1/2'

loop_
_atom_site_label
_atom_site_type_symbol
_atom_site_fract_x
_atom_site_fract_y
_atom_site_fract_z
_atom_site_U_iso_or_equiv
_atom_site_adp_type
_atom_site_occupancy
_atom_site_site_symmetry_order
_atom_site_calc_flag
_atom_site_refinement_flags_posn
_atom_site_refinement_flags_adp
_atom_site_refinement_flags_occupancy
_atom_site_disorder_assembly
_atom_site_disorder_group
C55 C 0.8883(3) 0.0303(3) 0.0746(3) 0.059(4) Uani 1 1 d D . . . .
Ti1 Ti 0.74886(4) 0.00902(5) 0.25366(5) 0.0228(4) Uani 1 1 d . . . . .
Ti2 Ti 0.00916(4) 0.24893(5) 0.00163(5) 0.0227(4) Uani 1 1 d . . . . .
Si1 Si 0.62867(8) 0.07878(9) 0.25517(9) 0.0384(6) Uani 1 1 d . . . . .
Si4 Si 0.07881(8) 0.12873(10) -0.00042(9) 0.0381(6) Uani 1 1 d . . . . .
Si2 Si 0.88121(8) -0.04005(11) 0.24741(7) 0.0372(6) Uani 1 1 d . . . . .
Si3 Si -0.03981(9) 0.38116(9) 0.00787(7) 0.0356(6) Uani 1 1 d . . . . .
Cl2 Cl -0.02484(10) 0.18831(11) -0.03657(9) 0.0525(7) Uani 1 1 d . . . . .
F18 F 0.5600(2) 0.0039(3) 0.1226(2) 0.0539(8) Uani 1 1 d . . . . .
F17 F 0.5518(2) -0.0183(3) 0.0627(2) 0.0539(8) Uani 1 1 d . . . . .
F16 F 0.5949(2) -0.0596(3) 0.1013(2) 0.0539(8) Uani 1 1 d . . . . .
C102 C -0.0867(3) 0.2308(3) 0.2170(2) 0.0250(16) Uani 1 1 d . . . . .
H102 H -0.0700 0.2272 0.1927 0.030 Uiso 1 1 calc R U . . .
C112 C -0.0148(3) 0.0843(3) 0.1628(2) 0.039(2) Uani 1 1 d D . . . .
C74 C 0.7307(2) -0.0861(3) 0.0382(3) 0.0272(17) Uani 1 1 d . . . . .
H74 H 0.7273 -0.0687 0.0621 0.033 Uiso 1 1 calc R U . . .
C91 C 0.0254(3) 0.3639(3) 0.2866(3) 0.0306(7) Uani 1 1 d . . . . .
C72 C 0.5833(3) -0.0149(3) 0.0930(3) 0.033(2) Uani 1 1 d . . . . .
C16 C 0.7800(3) 0.0209(3) 0.3212(2) 0.0306(17) Uani 1 1 d . . . . .
C105 C 0.0201(2) 0.1987(3) 0.2160(2) 0.0200(15) Uani 1 1 d . . . . .
C28 C 0.0210(3) 0.2796(3) -0.0657(2) 0.0299(18) Uani 1 1 d . . . . .
C62 C 0.6637(3) -0.0054(4) -0.0541(2) 0.0288(17) Uani 1 1 d . . . . .
H62 H 0.6549 -0.0362 -0.0443 0.035 Uiso 1 1 calc R U . . .
C106 C 0.0644(2) 0.2089(3) 0.1977(2) 0.0217(15) Uani 1 1 d . . . . .
H106 H 0.0822 0.2366 0.2055 0.026 Uiso 1 1 calc R U . . .
C65 C 0.6991(3) 0.0204(3) 0.0388(2) 0.0217(16) Uani 1 1 d . . . . .
C50 C 0.8131(3) 0.0171(3) 0.0380(3) 0.0303(19) Uani 1 1 d . . . . .
H50 H 0.7965 0.0138 0.0623 0.036 Uiso 1 1 calc R U . . .
C92 C 0.0300(3) 0.3884(3) 0.2528(3) 0.0306(7) Uani 1 1 d . . . . .
H92 H 0.0365 0.4221 0.2531 0.037 Uiso 1 1 calc R U . . .
C53 C 0.8641(3) 0.0257(3) -0.0326(3) 0.0268(16) Uani 1 1 d . . . . .
C88 C 0.1345(4) 0.2013(3) 0.3534(2) 0.0361(7) Uani 1 1 d D . . . .
C51 C 0.8640(3) 0.0246(3) 0.0381(3) 0.0296(18) Uani 1 1 d . . . . .
C101 C -0.1364(3) 0.2350(3) 0.2172(3) 0.036(2) Uani 1 1 d . . . . .
C4 C 0.7288(3) 0.0122(3) 0.1829(2) 0.0281(18) Uani 1 1 d . . . . .
C3 C 0.7539(3) 0.0555(4) 0.1923(3) 0.0288(18) Uani 1 1 d . . . . .
C58 C 0.7130(3) 0.0656(3) -0.0518(2) 0.0277(17) Uani 1 1 d . . . . .
H58 H 0.7382 0.0839 -0.0401 0.033 Uiso 1 1 calc R U . . .
C75 C 0.7351(3) -0.1363(3) 0.0399(3) 0.037(2) Uani 1 1 d . . . . .
C66 C 0.7088(3) 0.0643(3) 0.0573(2) 0.0244(16) Uani 1 1 d . . . . .
H66 H 0.7365 0.0823 0.0496 0.029 Uiso 1 1 calc R U . . .
C68 C 0.6387(3) 0.0570(3) 0.0997(2) 0.0290(18) Uani 1 1 d . . . . .
H68 H 0.6188 0.0688 0.1203 0.035 Uiso 1 1 calc R U . . .
C89 C 0.0144(3) 0.2873(3) 0.2520(3) 0.0306(7) Uani 1 1 d . . . . .
C52 C 0.8891(3) 0.0293(3) 0.0026(3) 0.0317(18) Uani 1 1 d . . . . .
H52 H 0.9229 0.0349 0.0026 0.038 Uiso 1 1 calc R U . . .
C108 C 0.0571(3) 0.1387(4) 0.1544(3) 0.0327(19) Uani 1 1 d . . . . .
H108 H 0.0688 0.1198 0.1331 0.039 Uiso 1 1 calc R U . . .
C94 C 0.0180(3) 0.3133(3) 0.2178(3) 0.0306(7) Uani 1 1 d . . . . .
H94 H 0.0158 0.2964 0.1936 0.037 Uiso 1 1 calc R U . . .
C107 C 0.0827(3) 0.1788(3) 0.1682(2) 0.0280(17) Uani 1 1 d . . . . .
C69 C 0.6282(3) 0.0135(3) 0.0815(3) 0.0273(17) Uani 1 1 d . . . . .
C57 C 0.7026(3) 0.0202(3) -0.0363(2) 0.0280(17) Uani 1 1 d . . . . .
C49 C 0.7872(2) 0.0145(3) 0.0027(2) 0.0187(14) Uani 1 1 d . . . . .
C96 C 0.0305(2) 0.3882(3) 0.1800(3) 0.0306(7) Uani 1 1 d D . . . .
C39 C 0.0552(3) 0.2536(3) 0.0628(3) 0.0293(19) Uani 1 1 d . . . . .
C40 C 0.0125(3) 0.2293(4) 0.0732(2) 0.0303(19) Uani 1 1 d . . . . .
C82 C -0.0041(4) 0.1637(3) 0.3088(3) 0.0361(7) Uani 1 1 d . . . . .
H82 H -0.0343 0.1544 0.2981 0.043 Uiso 1 1 calc R U . . .
C63 C 0.7010(3) 0.1346(4) -0.0984(2) 0.054(3) Uani 1 1 d D . . . .
N1 N 0.7587(3) -0.0647(3) 0.2318(3) 0.0320(16) Uani 1 1 d D . . . .
H1N H 0.7820(5) -0.0651(3) 0.2146(4) 0.038 Uiso 1 1 calc DR U . . .
H3N H 0.7660(3) -0.0838(4) 0.2513(4) 0.038 Uiso 1 1 calc DR U . . .
H2N H 0.7320(5) -0.0746(3) 0.2208(3) 0.038 Uiso 1 1 calc DR U . . .
C67 C 0.6785(3) 0.0828(3) 0.0874(2) 0.0264(16) Uani 1 1 d . . . . .
C104 C -0.1631(3) 0.2336(3) 0.1787(3) 0.053(3) Uani 1 1 d D . . . .
C59 C 0.6877(3) 0.0859(4) -0.0841(3) 0.040(2) Uani 1 1 d . . . . .
C20 C 0.7869(5) 0.1126(5) 0.3131(3) 0.056(3) Uani 1 1 d . . . . .
H20A H 0.7525 0.1194 0.3171 0.084 Uiso 1 1 calc R U . . .
H20B H 0.8001 0.1348 0.2935 0.084 Uiso 1 1 calc R U . . .
H20C H 0.8042 0.1168 0.3380 0.084 Uiso 1 1 calc R U . . .
C81 C 0.0201(4) 0.2022(4) 0.2915(3) 0.0361(7) Uani 1 1 d . . . . .
C93 C 0.0249(3) 0.3635(3) 0.2166(3) 0.0306(7) Uani 1 1 d . . . . .
C80 C 0.7327(2) -0.1619(3) 0.0776(4) 0.045(3) Uani 1 1 d D . . . .
C97 C -0.0600(3) 0.2316(3) 0.2528(3) 0.0256(16) Uani 1 1 d . . . . .
C7 C 0.7966(3) 0.0747(4) 0.1675(3) 0.038(2) Uani 1 1 d . . . . .
H7A H 0.8235 0.0517 0.1688 0.057 Uiso 1 1 calc R U . . .
H7B H 0.8070 0.1060 0.1778 0.057 Uiso 1 1 calc R U . . .
H7C H 0.7863 0.0784 0.1401 0.057 Uiso 1 1 calc R U . . .
C90 C 0.0182(3) 0.3145(3) 0.2874(3) 0.0306(7) Uani 1 1 d . . . . .
H90 H 0.0158 0.2984 0.3119 0.037 Uiso 1 1 calc R U . . .
C54 C 0.8149(3) 0.0184(3) -0.0319(2) 0.0235(16) Uani 1 1 d . . . . .
H54 H 0.7985 0.0158 -0.0563 0.028 Uiso 1 1 calc R U . . .
C109 C 0.0141(3) 0.1277(3) 0.1732(2) 0.0245(16) Uani 1 1 d . . . . .
C38 C 0.0812(3) 0.2255(4) 0.0354(3) 0.0317(19) Uani 1 1 d . . . . .
C86 C 0.0656(4) 0.2126(4) 0.3068(3) 0.0361(7) Uani 1 1 d . . . . .
H86 H 0.0844 0.2375 0.2953 0.043 Uiso 1 1 calc R U . . .
C5 C 0.6856(3) 0.0116(3) 0.2049(3) 0.0299(19) Uani 1 1 d . . . . .
C60 C 0.6510(3) 0.0583(5) -0.1001(3) 0.045(3) Uani 1 1 d . . . . .
H60 H 0.6338 0.0706 -0.1221 0.054 Uiso 1 1 calc R U . . .
C25 C -0.0054(3) 0.3299(3) -0.0179(2) 0.0272(16) Uani 1 1 d . . . . .
C31 C 0.1137(4) 0.2857(6) -0.0585(3) 0.055(3) Uani 1 1 d . . . . .
H31A H 0.1363 0.2914 -0.0368 0.083 Uiso 1 1 calc R U . . .
H31B H 0.1208 0.3082 -0.0800 0.083 Uiso 1 1 calc R U . . .
H31C H 0.1172 0.2525 -0.0679 0.083 Uiso 1 1 calc R U . . .
C100 C -0.1630(3) 0.2411(4) 0.2490(4) 0.044(2) Uani 1 1 d . . . . .
H100 H -0.1972 0.2435 0.2476 0.052 Uiso 1 1 calc R U . . .
C29 C -0.0190(3) 0.3010(4) -0.0497(3) 0.0318(18) Uani 1 1 d . . . . .
C95 C 0.0305(2) 0.3889(3) 0.3260(3) 0.0306(7) Uani 1 1 d D . . . .
C70 C 0.6574(3) -0.0038(3) 0.0519(2) 0.0249(16) Uani 1 1 d . . . . .
H70 H 0.6490 -0.0335 0.0398 0.030 Uiso 1 1 calc R U . . .
C73 C 0.7312(2) -0.0603(3) 0.0029(3) 0.0244(16) Uani 1 1 d . . . . .
C43 C 0.0739(3) 0.2957(4) 0.0877(3) 0.042(2) Uani 1 1 d . . . . .
H43A H 0.0467 0.3162 0.0956 0.063 Uiso 1 1 calc R U . . .
H43B H 0.0968 0.3148 0.0722 0.063 Uiso 1 1 calc R U . . .
H43C H 0.0901 0.2831 0.1111 0.063 Uiso 1 1 calc R U . . .
C85 C 0.0844(4) 0.1867(3) 0.3392(3) 0.0361(7) Uani 1 1 d . . . . .
C13 C 0.8299(3) -0.0048(4) 0.2720(2) 0.0281(17) Uani 1 1 d . . . . .
C2 C 0.7258(2) 0.0813(3) 0.2199(2) 0.0215(15) Uani 1 1 d . . . . .
C61 C 0.6385(3) 0.0142(4) -0.0855(3) 0.039(2) Uani 1 1 d . . . . .
C27 C 0.0627(3) 0.2937(3) -0.0444(3) 0.0321(18) Uani 1 1 d . . . . .
C11S C 0.1671(5) 0.1792(6) 0.4819(4) 0.062(3) Uani 1 1 d . . . . .
H11S H 0.1622 0.1619 0.4582 0.074 Uiso 1 1 calc R U . . .
C26 C 0.0475(3) 0.3268(3) -0.0148(3) 0.0321(18) Uani 1 1 d . . . . .
C56 C 0.8891(3) 0.0298(3) -0.0711(3) 0.039(2) Uani 1 1 d D . . . .
C76 C 0.7417(3) -0.1628(3) 0.0062(3) 0.037(2) Uani 1 1 d . . . . .
H76 H 0.7444 -0.1969 0.0075 0.045 Uiso 1 1 calc R U . . .
C15 C 0.7928(3) 0.0624(4) 0.2993(3) 0.0335(19) Uani 1 1 d . . . . .
C14 C 0.8260(3) 0.0466(4) 0.2701(3) 0.0324(19) Uani 1 1 d . . . . .
C37 C 0.0540(3) 0.1838(3) 0.0276(3) 0.0285(18) Uani 1 1 d . . . . .
C84 C 0.0592(4) 0.1510(4) 0.3560(3) 0.0361(7) Uani 1 1 d . . . . .
H84 H 0.0724 0.1345 0.3779 0.043 Uiso 1 1 calc R U . . .
C83 C 0.0137(4) 0.1375(4) 0.3416(3) 0.0361(7) Uani 1 1 d . . . . .
C1 C 0.6831(3) 0.0543(3) 0.2281(2) 0.0258(16) Uani 1 1 d . . . . .
C1S C 0.2473(3) 0.1901(4) 0.2403(4) 0.042(2) Uani 1 1 d . . . . .
C17 C 0.8014(3) -0.0201(4) 0.3042(3) 0.0319(18) Uani 1 1 d . . . . .
C64 C 0.5977(3) -0.0116(4) -0.1038(2) 0.057(4) Uani 1 1 d D . . . .
C3S C 0.3201(5) 0.1685(5) 0.2735(4) 0.059(3) Uani 1 1 d . . . . .
H3S H 0.3377 0.1638 0.2971 0.071 Uiso 1 1 calc R U . . .
C44 C -0.0216(3) 0.2439(4) 0.1049(3) 0.037(2) Uani 1 1 d . . . . .
H44A H -0.0097 0.2320 0.1302 0.056 Uiso 1 1 calc R U . . .
H44B H -0.0535 0.2302 0.0996 0.056 Uiso 1 1 calc R U . . .
H44C H -0.0239 0.2792 0.1057 0.056 Uiso 1 1 calc R U . . .
C33 C -0.0700(3) 0.2971(4) -0.0670(3) 0.036(2) Uani 1 1 d . . . . .
H33A H -0.0757 0.3241 -0.0849 0.054 Uiso 1 1 calc R U . . .
H33B H -0.0939 0.2979 -0.0458 0.054 Uiso 1 1 calc R U . . .
H33C H -0.0731 0.2666 -0.0814 0.054 Uiso 1 1 calc R U . . .
C110 C -0.0035(3) 0.1567(3) 0.2034(2) 0.0234(15) Uani 1 1 d . . . . .
H110 H -0.0328 0.1476 0.2160 0.028 Uiso 1 1 calc R U . . .
B1 B 0.7300(2) -0.0006(3) 0.0023(2) 0.0197(15) Uani 1 1 d . . . . .
C8S C 0.1842(4) 0.2284(5) 0.5518(4) 0.053(3) Uani 1 1 d . . . . .
H8S H 0.1903 0.2454 0.5755 0.063 Uiso 1 1 calc R U . . .
F1S F 0.1987(3) 0.2026(5) 0.2421(4) 0.100(3) Uani 1 1 d . . . . .
C78 C 0.7383(3) -0.0874(3) -0.0307(3) 0.0306(18) Uani 1 1 d . . . . .
H78 H 0.7393 -0.0711 -0.0552 0.037 Uiso 1 1 calc R U . . .
C8 C 0.7437(4) -0.0212(4) 0.1506(3) 0.037(2) Uani 1 1 d . . . . .
H8A H 0.7252 -0.0513 0.1525 0.055 Uiso 1 1 calc R U . . .
H8B H 0.7783 -0.0284 0.1530 0.055 Uiso 1 1 calc R U . . .
H8C H 0.7375 -0.0059 0.1252 0.055 Uiso 1 1 calc R U . . .
C19 C 0.7501(3) 0.0232(5) 0.3583(3) 0.041(2) Uani 1 1 d . . . . .
H19A H 0.7695 0.0371 0.3796 0.061 Uiso 1 1 calc R U . . .
H19B H 0.7398 -0.0094 0.3657 0.061 Uiso 1 1 calc R U . . .
H19C H 0.7216 0.0435 0.3538 0.061 Uiso 1 1 calc R U . . .
C21 C 0.8584(3) 0.0811(4) 0.2478(3) 0.041(2) Uani 1 1 d . . . . .
H21A H 0.8804 0.0971 0.2661 0.062 Uiso 1 1 calc R U . . .
H21B H 0.8385 0.1054 0.2345 0.062 Uiso 1 1 calc R U . . .
H21C H 0.8771 0.0631 0.2283 0.062 Uiso 1 1 calc R U . . .
C11 C 0.6066(4) 0.1310(4) 0.2250(5) 0.059(3) Uani 1 1 d . . . . .
H11A H 0.5767 0.1436 0.2365 0.088 Uiso 1 1 calc R U . . .
H11B H 0.6004 0.1201 0.1981 0.088 Uiso 1 1 calc R U . . .
H11C H 0.6312 0.1564 0.2247 0.088 Uiso 1 1 calc R U . . .
C18 C 0.7969(3) -0.0695(4) 0.3217(2) 0.0310(17) Uani 1 1 d . . . . .
H18A H 0.8217 -0.0738 0.3420 0.046 Uiso 1 1 calc R U . . .
H18B H 0.8013 -0.0939 0.3012 0.046 Uiso 1 1 calc R U . . .
H18C H 0.7648 -0.0732 0.3335 0.046 Uiso 1 1 calc R U . . .
B2 B -0.0011(3) 0.2301(3) 0.2534(2) 0.0205(15) Uani 1 1 d . . . . .
C71 C 0.6868(2) 0.1316(3) 0.10481(19) 0.0321(18) Uani 1 1 d D . . . .
C77 C 0.7444(4) -0.1390(5) -0.0307(4) 0.047(3) Uani 1 1 d . . . . .
C111 C 0.1319(3) 0.1872(3) 0.1501(2) 0.035(2) Uani 1 1 d D . . . .
C30 C 0.0801(4) 0.3594(4) 0.0069(3) 0.048(2) Uani 1 1 d . . . . .
H30A H 0.0945 0.3827 -0.0113 0.072 Uiso 1 1 calc R U . . .
H30B H 0.1058 0.3405 0.0194 0.072 Uiso 1 1 calc R U . . .
H30C H 0.0618 0.3768 0.0271 0.072 Uiso 1 1 calc R U . . .
C47 C 0.1305(4) 0.1063(5) 0.0298(5) 0.060(4) Uani 1 1 d . . . . .
H47A H 0.1495 0.0831 0.0145 0.090 Uiso 1 1 calc R U . . .
H47B H 0.1181 0.0905 0.0535 0.090 Uiso 1 1 calc R U . . .
H47C H 0.1511 0.1336 0.0373 0.090 Uiso 1 1 calc R U . . .
C12S C 0.1806(4) 0.2278(5) 0.4806(4) 0.050(3) Uani 1 1 d . . . . .
H12S H 0.1835 0.2439 0.4560 0.060 Uiso 1 1 calc R U . . .
C41 C 0.0109(3) 0.1858(3) 0.0502(3) 0.0301(18) Uani 1 1 d . . . . .
C46 C 0.0334(3) 0.0782(4) -0.0047(4) 0.045(2) Uani 1 1 d . . . . .
H46A H 0.0043 0.0902 -0.0180 0.067 Uiso 1 1 calc R U . . .
H46B H 0.0248 0.0666 0.0215 0.067 Uiso 1 1 calc R U . . .
H46C H 0.0473 0.0517 -0.0200 0.067 Uiso 1 1 calc R U . . .
C9S C 0.1705(4) 0.1824(4) 0.5530(3) 0.044(3) Uani 1 1 d . . . . .
H9S H 0.1675 0.1674 0.5779 0.053 Uiso 1 1 calc R U . . .
C2S C 0.2728(5) 0.1812(5) 0.2753(4) 0.059(3) Uani 1 1 d . . . . .
H2S H 0.2571 0.1840 0.3000 0.071 Uiso 1 1 calc R U . . .
C6S C 0.2702(4) 0.1845(4) 0.2050(4) 0.046(2) Uani 1 1 d . . . . .
H6S H 0.2531 0.1907 0.1814 0.056 Uiso 1 1 calc R U . . .
C6 C 0.7335(4) 0.1328(3) 0.2293(3) 0.037(2) Uani 1 1 d . . . . .
H6A H 0.7680 0.1404 0.2273 0.055 Uiso 1 1 calc R U . . .
H6B H 0.7223 0.1394 0.2560 0.055 Uiso 1 1 calc R U . . .
H6C H 0.7154 0.1529 0.2107 0.055 Uiso 1 1 calc R U . . .
C99 C -0.1376(4) 0.2439(4) 0.2861(4) 0.045(3) Uani 1 1 d . . . . .
C42 C 0.1328(3) 0.2344(4) 0.0248(3) 0.040(2) Uani 1 1 d . . . . .
H42A H 0.1414 0.2678 0.0311 0.060 Uiso 1 1 calc R U . . .
H42B H 0.1374 0.2287 -0.0034 0.060 Uiso 1 1 calc R U . . .
H42C H 0.1536 0.2124 0.0397 0.060 Uiso 1 1 calc R U . . .
C79 C 0.7535(3) -0.1656(4) -0.0661(4) 0.074(5) Uani 1 1 d D . . . .
C10S C 0.1605(4) 0.1549(5) 0.5197(4) 0.056(3) Uani 1 1 d . . . . .
H10S H 0.1500 0.1224 0.5215 0.067 Uiso 1 1 calc R U . . .
C22 C 0.8802(4) -0.0314(5) 0.1921(3) 0.048(3) Uani 1 1 d . . . . .
H22A H 0.9028 -0.0541 0.1798 0.072 Uiso 1 1 calc R U . . .
H22B H 0.8899 0.0018 0.1857 0.072 Uiso 1 1 calc R U . . .
H22C H 0.8475 -0.0373 0.1821 0.072 Uiso 1 1 calc R U . . .
C12 C 0.6446(4) 0.1008(4) 0.3043(4) 0.049(3) Uani 1 1 d . . . . .
H12A H 0.6191 0.1223 0.3139 0.074 Uiso 1 1 calc R U . . .
H12B H 0.6752 0.1185 0.3030 0.074 Uiso 1 1 calc R U . . .
H12C H 0.6480 0.0733 0.3222 0.074 Uiso 1 1 calc R U . . .
C7S C 0.1896(4) 0.2521(3) 0.5147(4) 0.040(2) Uani 1 1 d . . . . .
C36 C -0.0312(4) 0.3810(4) 0.0618(3) 0.039(2) Uani 1 1 d . . . . .
H36A H -0.0499 0.4074 0.0735 0.058 Uiso 1 1 calc R U . . .
H36B H 0.0032 0.3854 0.0679 0.058 Uiso 1 1 calc R U . . .
H36C H -0.0422 0.3501 0.0726 0.058 Uiso 1 1 calc R U . . .
C23 C 0.8798(4) -0.1052(4) 0.2566(3) 0.050(3) Uani 1 1 d . . . . .
H23A H 0.8511 -0.1192 0.2442 0.074 Uiso 1 1 calc R U . . .
H23B H 0.8788 -0.1111 0.2849 0.074 Uiso 1 1 calc R U . . .
H23C H 0.9089 -0.1202 0.2455 0.074 Uiso 1 1 calc R U . . .
C98 C -0.0872(3) 0.2391(3) 0.2861(3) 0.0276(16) Uani 1 1 d . . . . .
H98 H -0.0708 0.2412 0.3105 0.033 Uiso 1 1 calc R U . . .
F2S F 0.2025(4) 0.3026(4) 0.5140(4) 0.094(3) Uani 1 1 d . . . . .
C4S C 0.3435(4) 0.1622(5) 0.2372(4) 0.057(3) Uani 1 1 d . . . . .
H4S H 0.3764 0.1526 0.2362 0.069 Uiso 1 1 calc R U . . .
C10 C 0.5787(3) 0.0343(4) 0.2604(4) 0.045(2) Uani 1 1 d . . . . .
H10A H 0.5896 0.0072 0.2766 0.068 Uiso 1 1 calc R U . . .
H10B H 0.5693 0.0225 0.2344 0.068 Uiso 1 1 calc R U . . .
H10C H 0.5509 0.0499 0.2730 0.068 Uiso 1 1 calc R U . . .
C5S C 0.3180(5) 0.1701(5) 0.2032(4) 0.054(3) Uani 1 1 d . . . . .
H5S H 0.3332 0.1657 0.1785 0.065 Uiso 1 1 calc R U . . .
C32 C 0.0230(4) 0.2504(4) -0.1020(3) 0.044(3) Uani 1 1 d . . . . .
H32A H -0.0093 0.2379 -0.1080 0.066 Uiso 1 1 calc R U . . .
H32B H 0.0453 0.2234 -0.0983 0.066 Uiso 1 1 calc R U . . .
H32C H 0.0343 0.2706 -0.1238 0.066 Uiso 1 1 calc R U . . .
C103 C -0.1659(3) 0.2551(3) 0.3211(4) 0.073(5) Uani 1 1 d D . . . .
C9 C 0.6487(3) -0.0271(3) 0.1998(3) 0.035(2) Uani 1 1 d . . . . .
H9A H 0.6422 -0.0424 0.2252 0.053 Uiso 1 1 calc R U . . .
H9B H 0.6608 -0.0513 0.1813 0.053 Uiso 1 1 calc R U . . .
H9C H 0.6188 -0.0129 0.1896 0.053 Uiso 1 1 calc R U . . .
C87 C -0.0128(3) 0.0983(3) 0.3589(2) 0.0361(7) Uani 1 1 d D . . . .
C48 C 0.1005(4) 0.1448(5) -0.0505(4) 0.053(3) Uani 1 1 d . . . . .
H48A H 0.1032 0.1154 -0.0664 0.080 Uiso 1 1 calc R U . . .
H48B H 0.1322 0.1603 -0.0486 0.080 Uiso 1 1 calc R U . . .
H48C H 0.0775 0.1670 -0.0628 0.080 Uiso 1 1 calc R U . . .
C45 C -0.0273(3) 0.1484(3) 0.0559(3) 0.038(2) Uani 1 1 d . . . . .
H45A H -0.0142 0.1215 0.0713 0.057 Uiso 1 1 calc R U . . .
H45B H -0.0381 0.1364 0.0302 0.057 Uiso 1 1 calc R U . . .
H45C H -0.0548 0.1626 0.0698 0.057 Uiso 1 1 calc R U . . .
C34 C -0.1061(4) 0.3801(5) -0.0023(4) 0.055(3) Uani 1 1 d . . . . .
H34A H -0.1213 0.3544 0.0131 0.083 Uiso 1 1 calc R U . . .
H34B H -0.1115 0.3741 -0.0303 0.083 Uiso 1 1 calc R U . . .
H34C H -0.1203 0.4113 0.0050 0.083 Uiso 1 1 calc R U . . .
C35 C -0.0156(5) 0.4373(4) -0.0152(4) 0.060(3) Uani 1 1 d . . . . .
H35A H -0.0368 0.4646 -0.0088 0.090 Uiso 1 1 calc R U . . .
H35B H -0.0144 0.4332 -0.0438 0.090 Uiso 1 1 calc R U . . .
H35C H 0.0170 0.4436 -0.0052 0.090 Uiso 1 1 calc R U . . .
N2 N -0.0649(3) 0.2590(3) 0.0231(3) 0.0338(16) Uani 1 1 d D . . . .
H4N H -0.0654(3) 0.2822(5) 0.0404(4) 0.041 Uiso 1 1 calc DR U . . .
H5N H -0.0838(4) 0.2663(3) 0.0036(4) 0.041 Uiso 1 1 calc DR U . . .
H6N H -0.0750(3) 0.2323(6) 0.0340(3) 0.041 Uiso 1 1 calc DR U . . .
C24 C 0.9376(4) -0.0156(6) 0.2698(4) 0.069(4) Uani 1 1 d . . . . .
H24A H 0.9334 -0.0128 0.2983 0.104 Uiso 1 1 calc R U . . .
H24B H 0.9446 0.0163 0.2587 0.104 Uiso 1 1 calc R U . . .
H24C H 0.9646 -0.0375 0.2642 0.104 Uiso 1 1 calc R U . . .
Cl1 Cl 0.68823(10) -0.02493(12) 0.29147(9) 0.0531(7) Uani 1 1 d . . . . .
F1A F 0.9349(6) 0.0389(10) 0.0727(9) 0.0539(8) Uani 0.300(14) 1 d D . P A 1
F2A F 0.8805(8) -0.0098(9) 0.0945(8) 0.0539(8) Uani 0.300(14) 1 d D . P A 1
F3A F 0.8777(7) 0.0534(10) 0.1061(6) 0.0539(8) Uani 0.300(14) 1 d D . P A 1
F4A F 0.8697(5) 0.0609(6) -0.0961(4) 0.0539(8) Uani 0.536(17) 1 d D . P B 1
F5A F 0.8873(6) -0.0119(5) -0.0907(4) 0.0539(8) Uani 0.536(17) 1 d D . P B 1
F6A F 0.9359(4) 0.0388(7) -0.0672(4) 0.0539(8) Uani 0.536(17) 1 d D . P B 1
F7A F 0.6959(5) 0.1670(5) -0.0703(4) 0.0539(8) Uani 0.545(10) 1 d D . P C 1
F8A F 0.7443(4) 0.1348(6) -0.1125(5) 0.0539(8) Uani 0.545(10) 1 d D . P C 1
F9A F 0.6686(4) 0.1498(5) -0.1239(4) 0.0539(8) Uani 0.545(10) 1 d D . P C 1
F10A F 0.6066(6) -0.0647(5) -0.1018(5) 0.0539(8) Uani 0.419(8) 1 d D . P D 1
F11A F 0.5666(5) -0.0337(6) -0.0740(5) 0.0539(8) Uani 0.419(8) 1 d D . P D 1
F12A F 0.5555(5) 0.0212(7) -0.1030(5) 0.0539(8) Uani 0.419(8) 1 d D . P D 1
F13A F 0.6510(6) 0.1615(6) 0.0954(6) 0.0500(8) Uani 0.54(5) 1 d D . P E 1
F14A F 0.6778(8) 0.1313(7) 0.1429(4) 0.0500(8) Uani 0.54(5) 1 d D . P E 1
F15A F 0.7274(6) 0.1517(6) 0.0928(7) 0.0500(8) Uani 0.54(5) 1 d D . P E 1
F19A F 0.6897(4) -0.1638(6) 0.0910(4) 0.0740(12) Uani 0.647(10) 1 d D . P F 1
F20A F 0.7629(5) -0.1443(6) 0.1022(4) 0.0740(12) Uani 0.647(10) 1 d D . P F 1
F21A F 0.7596(5) -0.1993(5) 0.0819(4) 0.0740(12) Uani 0.647(10) 1 d D . P F 1
F22A F 0.7826(5) -0.1487(6) -0.0912(5) 0.0740(12) Uani 0.683(14) 1 d D . P G 1
F23A F 0.7181(4) -0.1843(5) -0.0837(4) 0.0740(12) Uani 0.683(14) 1 d D . P G 1
F24A F 0.7793(5) -0.2038(5) -0.0625(5) 0.0740(12) Uani 0.683(14) 1 d D . P G 1
F25A F -0.0164(6) 0.0922(8) 0.3967(4) 0.0740(12) Uani 0.597(11) 1 d D . P H 1
F26A F -0.0081(5) 0.0561(5) 0.3414(5) 0.0740(12) Uani 0.597(11) 1 d D . P H 1
F27A F -0.0609(4) 0.1003(6) 0.3527(5) 0.0740(12) Uani 0.597(11) 1 d D . P H 1
F28A F 0.1369(5) 0.2456(4) 0.3625(4) 0.0740(12) Uani 0.688(12) 1 d D . P I 1
F29A F 0.1683(4) 0.1852(6) 0.3319(4) 0.0740(12) Uani 0.688(12) 1 d D . P I 1
F30A F 0.1486(4) 0.1733(5) 0.3808(4) 0.0740(12) Uani 0.688(12) 1 d D . P I 1
F31A F 0.0700(4) 0.3773(5) 0.3455(4) 0.0740(12) Uani 0.761(13) 1 d D . P J 1
F32A F -0.0060(4) 0.3791(4) 0.3502(3) 0.0652(12) Uani 0.761(13) 1 d D . P J 1
F33A F 0.0298(6) 0.4372(3) 0.3234(3) 0.0652(12) Uani 0.761(13) 1 d D . P J 1
F34A F 0.0002(5) 0.3720(4) 0.1511(3) 0.0652(12) Uani 0.805(15) 1 d D . P K 1
F35A F 0.0755(4) 0.3790(4) 0.1635(3) 0.0652(12) Uani 0.805(15) 1 d D . P K 1
F36A F 0.0296(4) 0.4378(3) 0.1831(4) 0.0652(12) Uani 0.805(15) 1 d D . P K 1
F37A F -0.1451(6) 0.2862(4) 0.3441(4) 0.0652(12) Uani 0.690(12) 1 d D . P L 1
F38A F -0.1826(5) 0.2170(4) 0.3384(3) 0.0652(12) Uani 0.690(12) 1 d D . P L 1
F39A F -0.2055(4) 0.2809(4) 0.3139(3) 0.0652(12) Uani 0.690(12) 1 d D . P L 1
F40A F -0.1889(5) 0.2725(4) 0.1686(4) 0.0652(12) Uani 0.591(11) 1 d D . P M 1
F41A F -0.1841(6) 0.1918(4) 0.1703(4) 0.0652(12) Uani 0.591(11) 1 d D . P M 1
F42A F -0.1369(6) 0.2506(5) 0.1479(4) 0.0652(12) Uani 0.591(11) 1 d D . P M 1
F43A F -0.0638(9) 0.0905(14) 0.1627(14) 0.0652(12) Uani 0.26(4) 1 d D . P N 1
F44A F -0.007(2) 0.0469(11) 0.1879(10) 0.0652(12) Uani 0.26(4) 1 d D . P N 1
F45A F -0.0022(13) 0.0630(13) 0.1283(9) 0.0500(8) Uani 0.26(4) 1 d D . P N 1
F46A F 0.1716(13) 0.1693(17) 0.1695(11) 0.0500(8) Uani 0.179(12) 1 d D . P O 1
F47A F 0.1659(12) 0.2101(15) 0.1731(10) 0.0500(8) Uani 0.179(12) 1 d D . P O 1
F48A F 0.1430(15) 0.2356(10) 0.1473(12) 0.0500(8) Uani 0.179(12) 1 d D . P O 1
F1B F 0.8714(4) 0.0022(4) 0.1043(3) 0.0500(8) Uani 0.700(14) 1 d D . P A 2
F2B F 0.8792(3) 0.0760(4) 0.0911(3) 0.0500(8) Uani 0.700(14) 1 d D . P A 2
F3B F 0.9371(3) 0.0223(4) 0.0737(3) 0.0500(8) Uani 0.700(14) 1 d D . P A 2
F4B F 0.8814(6) 0.0738(5) -0.0875(4) 0.0500(8) Uani 0.464(17) 1 d D . P B 2
F5B F 0.8712(6) -0.0011(6) -0.0984(4) 0.0500(8) Uani 0.464(17) 1 d D . P B 2
F6B F 0.9364(4) 0.0180(7) -0.0700(4) 0.0500(8) Uani 0.464(17) 1 d D . P B 2
F7B F 0.6766(6) 0.1708(5) -0.0812(4) 0.0500(8) Uani 0.455(10) 1 d D . P C 2
F8B F 0.7504(4) 0.1408(7) -0.0973(5) 0.0500(8) Uani 0.455(10) 1 d D . P C 2
F9B F 0.6920(5) 0.1401(6) -0.1372(4) 0.0500(8) Uani 0.455(10) 1 d D . P C 2
F10B F 0.5882(4) -0.0539(4) -0.0887(3) 0.0500(8) Uani 0.581(8) 1 d D . P D 2
F11B F 0.5538(3) -0.0027(5) -0.0895(3) 0.0500(8) Uani 0.581(8) 1 d D . P D 2
F12B F 0.5961(4) -0.0115(4) -0.1423(3) 0.0500(8) Uani 0.581(8) 1 d D . P D 2
F13B F 0.6575(7) 0.1658(8) 0.0882(7) 0.0500(8) Uani 0.46(5) 1 d D . P E 2
F14B F 0.6889(9) 0.1305(8) 0.1451(4) 0.0500(8) Uani 0.46(5) 1 d D . P E 2
F15B F 0.7341(7) 0.1461(8) 0.1033(9) 0.0500(8) Uani 0.46(5) 1 d D . P E 2
F19B F 0.6973(6) -0.1954(7) 0.0823(5) 0.0500(8) Uani 0.353(10) 1 d D . P F 2
F20B F 0.7387(8) -0.1343(7) 0.1111(5) 0.0500(8) Uani 0.353(10) 1 d D . P F 2
F21B F 0.7764(5) -0.1760(8) 0.0924(5) 0.0500(8) Uani 0.353(10) 1 d D . P F 2
F22B F 0.7871(9) -0.1350(9) -0.0925(7) 0.0500(8) Uani 0.317(14) 1 d D . P G 2
F23B F 0.7120(7) -0.1512(9) -0.0953(6) 0.0500(8) Uani 0.317(14) 1 d D . P G 2
F24B F 0.7911(8) -0.2045(8) -0.0531(6) 0.0500(8) Uani 0.317(14) 1 d D . P G 2
F25B F -0.0060(7) 0.1004(8) 0.3987(4) 0.0500(8) Uani 0.403(11) 1 d D . P H 2
F26B F 0.0165(6) 0.0582(5) 0.3557(5) 0.0500(8) Uani 0.403(11) 1 d D . P H 2
F27B F -0.0443(5) 0.0785(6) 0.3333(4) 0.0500(8) Uani 0.403(11) 1 d D . P H 2
F28B F 0.1662(8) 0.2013(11) 0.3212(5) 0.057(2) Uani 0.312(12) 1 d D . P I 2
F29B F 0.1703(7) 0.1667(8) 0.3532(6) 0.057(2) Uani 0.312(12) 1 d D . P I 2
F30B F 0.1373(9) 0.1963(10) 0.3939(5) 0.057(2) Uani 0.312(12) 1 d D . P I 2
F31B F 0.0538(12) 0.3667(13) 0.3536(7) 0.057(2) Uani 0.239(13) 1 d D . P J 2
F32B F 0.0090(12) 0.4304(10) 0.3294(8) 0.057(2) Uani 0.239(13) 1 d D . P J 2
F33B F 0.0555(12) 0.4282(9) 0.3189(7) 0.057(2) Uani 0.239(13) 1 d D . P J 2
F34B F -0.0131(11) 0.3809(17) 0.1605(10) 0.057(2) Uani 0.195(15) 1 d D . P K 2
F35B F 0.0521(13) 0.3709(15) 0.1464(8) 0.057(2) Uani 0.195(15) 1 d D . P K 2
F36B F 0.0160(15) 0.4362(10) 0.1802(13) 0.057(2) Uani 0.195(15) 1 d D . P K 2
F37B F -0.1383(10) 0.2798(10) 0.3520(6) 0.057(2) Uani 0.310(12) 1 d D . P L 2
F38B F -0.1502(9) 0.2180(8) 0.3502(5) 0.057(2) Uani 0.310(12) 1 d D . P L 2
F39B F -0.2101(7) 0.2278(9) 0.3284(6) 0.057(2) Uani 0.310(12) 1 d D . P L 2
F40B F -0.1507(7) 0.2698(6) 0.1574(4) 0.057(2) Uani 0.409(11) 1 d D . P M 2
F41B F -0.2060(4) 0.2528(6) 0.1837(5) 0.0438(10) Uani 0.409(11) 1 d D . P M 2
F42B F -0.1582(5) 0.1902(5) 0.1638(5) 0.0438(10) Uani 0.409(11) 1 d D . P M 2
F43B F -0.0594(3) 0.0953(4) 0.1514(4) 0.0438(10) Uani 0.74(4) 1 d D . P N 2
F44B F -0.0184(3) 0.0528(4) 0.1925(3) 0.0438(10) Uani 0.74(4) 1 d D . P N 2
F45B F 0.0056(3) 0.0587(5) 0.1337(3) 0.0438(10) Uani 0.74(4) 1 d D . P N 2
F46B F 0.1633(2) 0.1531(3) 0.1623(2) 0.0438(10) Uani 0.821(12) 1 d D . P O 2
F47B F 0.1500(2) 0.2309(3) 0.1598(3) 0.0438(10) Uani 0.821(12) 1 d D . P O 2
F48B F 0.1308(2) 0.1822(3) 0.1108(2) 0.0438(10) Uani 0.821(12) 1 d D . P O 2

loop_
_atom_site_aniso_label
_atom_site_aniso_U_11
_atom_site_aniso_U_22
_atom_site_aniso_U_33
_atom_site_aniso_U_23
_atom_site_aniso_U_13
_atom_site_aniso_U_12
C55 0.025(4) 0.115(11) 0.038(5) -0.016(6) -0.008(4) -0.024(5)
Ti1 0.0283(7) 0.0199(8) 0.0201(7) 0.0008(6) 0.0032(5) 0.0000(4)
Ti2 0.0182(6) 0.0301(9) 0.0198(7) -0.0027(5) -0.0011(5) 0.0003(4)
Si1 0.0339(11) 0.0281(13) 0.0534(16) 0.0069(12) 0.0150(10) 0.0062(9)
Si4 0.0263(10) 0.0384(14) 0.0495(15) -0.0158(12) -0.0070(10) 0.0081(9)
Si2 0.0270(10) 0.0559(17) 0.0288(12) 0.0152(11) 0.0033(8) 0.0095(9)
Si3 0.0509(13) 0.0281(13) 0.0278(12) -0.0032(10) -0.0122(9) 0.0087(9)
Cl2 0.0526(14) 0.0573(17) 0.0478(14) -0.0064(12) -0.0055(11) -0.0009(11)
F18 0.0455(14) 0.069(2) 0.0472(16) 0.0083(14) 0.0098(11) -0.0044(12)
F17 0.0455(14) 0.069(2) 0.0472(16) 0.0083(14) 0.0098(11) -0.0044(12)
F16 0.0455(14) 0.069(2) 0.0472(16) 0.0083(14) 0.0098(11) -0.0044(12)
C102 0.021(3) 0.027(5) 0.026(4) 0.004(3) -0.002(3) -0.006(3)
C112 0.035(4) 0.049(6) 0.033(5) -0.011(4) -0.008(3) -0.007(4)
C74 0.018(3) 0.026(5) 0.038(4) -0.004(3) -0.005(3) 0.003(3)
C91 0.0331(14) 0.0266(17) 0.0321(16) -0.0032(13) -0.0061(11) -0.0029(10)
C72 0.036(4) 0.036(5) 0.026(4) 0.015(4) 0.016(3) 0.001(3)
C16 0.039(4) 0.033(5) 0.020(4) 0.000(3) -0.009(3) -0.010(3)
C105 0.021(3) 0.025(4) 0.014(3) -0.001(3) -0.006(3) 0.006(3)
C28 0.032(4) 0.039(5) 0.018(4) 0.005(3) -0.001(3) -0.017(3)
C62 0.036(4) 0.037(5) 0.014(3) -0.003(3) -0.010(3) -0.007(3)
C106 0.016(3) 0.033(5) 0.016(3) 0.000(3) -0.002(2) 0.006(3)
C65 0.029(4) 0.025(4) 0.011(3) 0.003(3) 0.000(3) 0.008(3)
C50 0.021(4) 0.035(5) 0.035(5) -0.005(4) -0.008(3) -0.003(3)
C92 0.0331(14) 0.0266(17) 0.0321(16) -0.0032(13) -0.0061(11) -0.0029(10)
C53 0.020(3) 0.029(5) 0.031(4) 0.004(3) 0.003(3) -0.002(3)
C88 0.0582(19) 0.0293(19) 0.0209(14) -0.0035(13) -0.0004(13) 0.0105(14)
C51 0.025(4) 0.034(5) 0.030(4) 0.001(4) -0.004(3) -0.014(3)
C101 0.028(4) 0.021(4) 0.059(6) 0.007(4) -0.003(4) -0.003(3)
C4 0.039(4) 0.028(5) 0.017(4) 0.000(3) 0.003(3) 0.021(3)
C3 0.031(4) 0.030(5) 0.025(4) 0.009(4) -0.001(3) 0.006(3)
C58 0.026(4) 0.037(5) 0.020(4) 0.007(3) 0.003(3) 0.013(3)
C75 0.025(4) 0.024(5) 0.063(6) 0.009(4) -0.001(4) 0.002(3)
C66 0.033(4) 0.011(4) 0.029(4) 0.008(3) 0.004(3) -0.003(3)
C68 0.034(4) 0.040(5) 0.012(3) -0.001(3) 0.001(3) 0.007(3)
C89 0.0331(14) 0.0266(17) 0.0321(16) -0.0032(13) -0.0061(11) -0.0029(10)
C52 0.027(3) 0.030(5) 0.038(5) 0.008(4) -0.004(3) -0.005(3)
C108 0.027(4) 0.040(5) 0.031(4) -0.008(4) -0.002(3) 0.011(3)
C94 0.0331(14) 0.0266(17) 0.0321(16) -0.0032(13) -0.0061(11) -0.0029(10)
C107 0.031(4) 0.037(5) 0.017(3) -0.004(3) 0.000(3) 0.015(3)
C69 0.028(4) 0.024(5) 0.030(4) -0.001(3) 0.009(3) 0.008(3)
C57 0.026(4) 0.038(5) 0.020(4) -0.002(3) -0.002(3) 0.002(3)
C49 0.023(3) 0.017(4) 0.016(3) 0.005(3) 0.002(3) -0.003(2)
C96 0.0331(14) 0.0266(17) 0.0321(16) -0.0032(13) -0.0061(11) -0.0029(10)
C39 0.020(4) 0.032(5) 0.035(5) -0.006(4) -0.005(3) 0.011(3)
C40 0.034(4) 0.038(5) 0.018(4) 0.004(4) 0.003(3) 0.016(3)
C82 0.0582(19) 0.0293(19) 0.0209(14) -0.0035(13) -0.0004(13) 0.0105(14)
C63 0.047(5) 0.077(8) 0.038(5) 0.024(5) 0.024(4) 0.046(6)
N1 0.035(3) 0.022(4) 0.039(4) 0.005(3) -0.008(3) 0.008(3)
C67 0.029(4) 0.026(5) 0.024(4) 0.004(3) -0.004(3) 0.007(3)
C104 0.035(5) 0.042(6) 0.081(8) 0.023(6) -0.039(5) -0.019(4)
C59 0.030(4) 0.058(7) 0.032(5) 0.005(4) 0.006(3) 0.024(4)
C20 0.080(8) 0.056(8) 0.033(5) -0.014(5) -0.011(5) -0.012(6)
C81 0.0582(19) 0.0293(19) 0.0209(14) -0.0035(13) -0.0004(13) 0.0105(14)
C93 0.0331(14) 0.0266(17) 0.0321(16) -0.0032(13) -0.0061(11) -0.0029(10)
C80 0.033(4) 0.023(5) 0.077(7) 0.012(5) -0.019(5) -0.013(3)
C97 0.035(4) 0.009(4) 0.033(4) 0.004(3) 0.000(3) 0.001(3)
C7 0.038(4) 0.035(5) 0.041(5) 0.019(4) 0.009(4) 0.004(4)
C90 0.0331(14) 0.0266(17) 0.0321(16) -0.0032(13) -0.0061(11) -0.0029(10)
C54 0.025(4) 0.023(4) 0.022(4) 0.010(3) -0.004(3) -0.002(3)
C109 0.033(4) 0.022(4) 0.019(4) 0.001(3) -0.013(3) 0.009(3)
C38 0.023(4) 0.043(6) 0.029(4) -0.012(4) -0.006(3) 0.002(3)
C86 0.0582(19) 0.0293(19) 0.0209(14) -0.0035(13) -0.0004(13) 0.0105(14)
C5 0.025(4) 0.033(5) 0.031(4) 0.009(4) -0.004(3) 0.011(3)
C60 0.038(5) 0.073(8) 0.024(4) -0.005(5) -0.003(3) 0.031(5)
C25 0.035(4) 0.029(5) 0.018(3) 0.005(3) 0.000(3) 0.001(3)
C31 0.040(5) 0.085(9) 0.040(6) 0.015(6) 0.008(4) -0.008(5)
C100 0.023(4) 0.034(5) 0.073(7) 0.008(5) -0.003(4) -0.005(3)
C29 0.041(4) 0.029(5) 0.025(4) 0.006(4) -0.008(3) -0.008(3)
C95 0.0331(14) 0.0266(17) 0.0321(16) -0.0032(13) -0.0061(11) -0.0029(10)
C70 0.026(3) 0.032(5) 0.017(4) 0.004(3) 0.000(3) -0.001(3)
C73 0.015(3) 0.023(4) 0.035(4) 0.001(3) -0.002(3) -0.008(3)
C43 0.033(4) 0.061(7) 0.031(4) -0.006(4) -0.006(3) -0.011(4)
C85 0.0582(19) 0.0293(19) 0.0209(14) -0.0035(13) -0.0004(13) 0.0105(14)
C13 0.029(3) 0.040(5) 0.015(4) 0.003(3) 0.006(3) -0.005(3)
C2 0.021(3) 0.017(4) 0.026(4) 0.012(3) 0.004(3) 0.002(3)
C61 0.027(4) 0.070(7) 0.019(4) 0.000(4) -0.004(3) 0.008(4)
C27 0.031(4) 0.031(5) 0.035(4) -0.008(4) 0.005(3) -0.006(3)
C11S 0.062(7) 0.091(11) 0.032(5) -0.019(6) -0.001(5) -0.009(6)
C26 0.041(4) 0.031(5) 0.025(4) 0.003(4) 0.002(3) -0.008(3)
C56 0.038(5) 0.045(6) 0.034(5) 0.025(4) 0.004(4) -0.002(4)
C76 0.026(3) 0.023(5) 0.063(6) -0.009(4) 0.003(4) -0.002(3)
C15 0.038(4) 0.035(5) 0.028(4) -0.004(4) -0.002(3) -0.009(3)
C14 0.026(4) 0.037(5) 0.034(4) -0.005(4) 0.004(3) -0.011(3)
C37 0.018(3) 0.023(4) 0.045(5) -0.011(4) -0.006(3) 0.002(3)
C84 0.0582(19) 0.0293(19) 0.0209(14) -0.0035(13) -0.0004(13) 0.0105(14)
C83 0.0582(19) 0.0293(19) 0.0209(14) -0.0035(13) -0.0004(13) 0.0105(14)
C1 0.025(3) 0.022(4) 0.031(4) 0.003(3) 0.008(3) 0.002(3)
C1S 0.049(5) 0.023(5) 0.055(7) 0.001(5) -0.008(4) 0.000(3)
C17 0.041(4) 0.037(5) 0.018(4) 0.002(3) -0.001(3) -0.009(4)
C64 0.034(5) 0.117(12) 0.021(4) -0.002(5) -0.009(4) -0.004(5)
C3S 0.061(7) 0.060(8) 0.055(7) 0.027(6) -0.005(5) -0.001(5)
C44 0.033(4) 0.056(6) 0.023(4) -0.010(4) 0.007(3) 0.015(4)
C33 0.038(4) 0.038(5) 0.031(4) 0.001(4) -0.021(3) -0.006(4)
C110 0.026(3) 0.032(5) 0.012(3) 0.005(3) -0.006(3) 0.003(3)
B1 0.023(3) 0.023(4) 0.014(4) -0.002(3) 0.001(3) 0.003(3)
C8S 0.036(5) 0.056(8) 0.067(7) -0.028(6) 0.002(4) 0.008(4)
F1S 0.065(5) 0.127(9) 0.109(9) -0.012(7) 0.002(5) -0.019(5)
C78 0.034(4) 0.019(5) 0.039(5) -0.015(4) 0.004(3) 0.000(3)
C8 0.056(5) 0.032(5) 0.021(4) 0.001(4) -0.005(4) 0.019(4)
C19 0.051(6) 0.045(7) 0.026(5) 0.003(5) -0.001(3) -0.002(4)
C21 0.028(4) 0.057(6) 0.038(5) 0.015(5) 0.001(3) -0.008(4)
C11 0.036(5) 0.048(7) 0.091(10) 0.017(6) 0.025(5) 0.019(4)
C18 0.036(4) 0.036(5) 0.021(4) 0.007(3) 0.003(3) 0.001(3)
B2 0.019(3) 0.031(5) 0.011(3) 0.003(3) 0.003(3) 0.003(3)
C71 0.055(5) 0.023(5) 0.018(4) -0.006(3) -0.004(3) 0.006(3)
C77 0.037(5) 0.041(7) 0.063(7) -0.008(6) 0.010(4) -0.008(4)
C111 0.018(3) 0.062(6) 0.026(4) -0.001(4) 0.010(3) 0.017(3)
C30 0.062(6) 0.043(6) 0.039(5) 0.002(5) -0.013(5) -0.005(5)
C47 0.044(5) 0.040(6) 0.095(10) -0.027(7) -0.021(6) 0.012(4)
C12S 0.037(5) 0.065(8) 0.049(6) 0.015(6) 0.003(4) 0.003(5)
C41 0.020(4) 0.032(5) 0.038(5) 0.008(4) -0.001(3) 0.005(3)
C46 0.025(4) 0.044(6) 0.065(7) -0.015(5) -0.001(4) -0.001(3)
C9S 0.044(5) 0.061(8) 0.027(5) 0.016(5) 0.002(4) 0.008(4)
C2S 0.073(8) 0.043(7) 0.062(8) -0.006(6) 0.013(6) -0.011(5)
C6S 0.049(6) 0.038(6) 0.052(6) -0.004(5) -0.020(5) -0.001(4)
C6 0.047(5) 0.021(5) 0.043(5) 0.000(4) 0.012(4) -0.002(4)
C99 0.038(5) 0.033(6) 0.065(7) -0.012(5) 0.018(5) -0.016(4)
C42 0.018(4) 0.064(7) 0.038(5) -0.014(5) -0.005(3) -0.001(4)
C79 0.064(8) 0.040(8) 0.118(14) -0.048(9) 0.019(7) -0.016(5)
C10S 0.046(5) 0.067(8) 0.055(7) -0.014(6) 0.011(5) -0.010(5)
C22 0.046(5) 0.055(7) 0.043(6) 0.014(5) 0.021(4) 0.017(5)
C12 0.054(6) 0.040(6) 0.054(6) -0.011(5) 0.024(5) 0.007(4)
C7S 0.035(5) 0.033(6) 0.053(6) -0.005(4) 0.002(4) 0.005(3)
C36 0.055(5) 0.027(5) 0.034(5) -0.008(4) -0.025(4) 0.022(4)
C23 0.063(6) 0.050(7) 0.036(5) 0.001(5) 0.008(4) 0.025(5)
C98 0.019(3) 0.031(4) 0.033(4) -0.004(4) 0.007(3) -0.004(3)
F2S 0.092(6) 0.080(6) 0.109(8) -0.006(6) 0.005(6) -0.001(5)
C4S 0.043(5) 0.076(9) 0.053(7) -0.009(6) -0.007(5) 0.016(5)
C10 0.033(4) 0.035(6) 0.067(7) 0.005(5) 0.005(4) 0.000(3)
C5S 0.067(7) 0.042(7) 0.053(7) -0.009(5) 0.014(5) -0.012(5)
C32 0.047(5) 0.066(8) 0.019(4) -0.008(4) 0.002(4) -0.021(4)
C103 0.020(5) 0.103(12) 0.095(11) -0.031(9) 0.030(6) -0.010(5)
C9 0.039(4) 0.016(4) 0.051(6) -0.002(4) -0.006(4) -0.002(3)
C87 0.0582(19) 0.0293(19) 0.0209(14) -0.0035(13) -0.0004(13) 0.0105(14)
C48 0.037(5) 0.066(8) 0.056(7) -0.010(6) 0.006(4) 0.002(5)
C45 0.036(4) 0.025(5) 0.052(6) 0.019(4) 0.003(4) 0.001(3)
C34 0.052(6) 0.065(8) 0.049(6) -0.018(6) -0.017(5) 0.036(5)
C35 0.087(9) 0.032(6) 0.061(8) 0.000(5) -0.032(6) 0.003(5)
N2 0.025(3) 0.039(4) 0.038(4) 0.004(4) -0.007(3) 0.001(3)
C24 0.027(5) 0.117(12) 0.063(8) 0.035(8) -0.003(4) 0.003(5)
Cl1 0.0528(13) 0.0555(17) 0.0512(15) 0.0061(13) 0.0048(11) -0.0018(11)
F1A 0.0455(14) 0.069(2) 0.0472(16) 0.0083(14) 0.0098(11) -0.0044(12)
F2A 0.0455(14) 0.069(2) 0.0472(16) 0.0083(14) 0.0098(11) -0.0044(12)
F3A 0.0455(14) 0.069(2) 0.0472(16) 0.0083(14) 0.0098(11) -0.0044(12)
F4A 0.0455(14) 0.069(2) 0.0472(16) 0.0083(14) 0.0098(11) -0.0044(12)
F5A 0.0455(14) 0.069(2) 0.0472(16) 0.0083(14) 0.0098(11) -0.0044(12)
F6A 0.0455(14) 0.069(2) 0.0472(16) 0.0083(14) 0.0098(11) -0.0044(12)
F7A 0.0455(14) 0.069(2) 0.0472(16) 0.0083(14) 0.0098(11) -0.0044(12)
F8A 0.0455(14) 0.069(2) 0.0472(16) 0.0083(14) 0.0098(11) -0.0044(12)
F9A 0.0455(14) 0.069(2) 0.0472(16) 0.0083(14) 0.0098(11) -0.0044(12)
F10A 0.0455(14) 0.069(2) 0.0472(16) 0.0083(14) 0.0098(11) -0.0044(12)
F11A 0.0455(14) 0.069(2) 0.0472(16) 0.0083(14) 0.0098(11) -0.0044(12)
F12A 0.0455(14) 0.069(2) 0.0472(16) 0.0083(14) 0.0098(11) -0.0044(12)
F13A 0.0555(15) 0.0593(17) 0.0351(13) -0.0056(11) -0.0038(10) 0.0017(11)
F14A 0.0555(15) 0.0593(17) 0.0351(13) -0.0056(11) -0.0038(10) 0.0017(11)
F15A 0.0555(15) 0.0593(17) 0.0351(13) -0.0056(11) -0.0038(10) 0.0017(11)
F19A 0.061(2) 0.097(3) 0.063(2) 0.000(2) -0.0080(16) 0.0016(18)
F20A 0.061(2) 0.097(3) 0.063(2) 0.000(2) -0.0080(16) 0.0016(18)
F21A 0.061(2) 0.097(3) 0.063(2) 0.000(2) -0.0080(16) 0.0016(18)
F22A 0.061(2) 0.097(3) 0.063(2) 0.000(2) -0.0080(16) 0.0016(18)
F23A 0.061(2) 0.097(3) 0.063(2) 0.000(2) -0.0080(16) 0.0016(18)
F24A 0.061(2) 0.097(3) 0.063(2) 0.000(2) -0.0080(16) 0.0016(18)
F25A 0.061(2) 0.097(3) 0.063(2) 0.000(2) -0.0080(16) 0.0016(18)
F26A 0.061(2) 0.097(3) 0.063(2) 0.000(2) -0.0080(16) 0.0016(18)
F27A 0.061(2) 0.097(3) 0.063(2) 0.000(2) -0.0080(16) 0.0016(18)
F28A 0.061(2) 0.097(3) 0.063(2) 0.000(2) -0.0080(16) 0.0016(18)
F29A 0.061(2) 0.097(3) 0.063(2) 0.000(2) -0.0080(16) 0.0016(18)
F30A 0.061(2) 0.097(3) 0.063(2) 0.000(2) -0.0080(16) 0.0016(18)
F31A 0.061(2) 0.097(3) 0.063(2) 0.000(2) -0.0080(16) 0.0016(18)
F32A 0.094(3) 0.054(2) 0.0468(18) -0.0011(15) 0.0048(17) -0.0022(16)
F33A 0.094(3) 0.054(2) 0.0468(18) -0.0011(15) 0.0048(17) -0.0022(16)
F34A 0.094(3) 0.054(2) 0.0468(18) -0.0011(15) 0.0048(17) -0.0022(16)
F35A 0.094(3) 0.054(2) 0.0468(18) -0.0011(15) 0.0048(17) -0.0022(16)
F36A 0.094(3) 0.054(2) 0.0468(18) -0.0011(15) 0.0048(17) -0.0022(16)
F37A 0.094(3) 0.054(2) 0.0468(18) -0.0011(15) 0.0048(17) -0.0022(16)
F38A 0.094(3) 0.054(2) 0.0468(18) -0.0011(15) 0.0048(17) -0.0022(16)
F39A 0.094(3) 0.054(2) 0.0468(18) -0.0011(15) 0.0048(17) -0.0022(16)
F40A 0.094(3) 0.054(2) 0.0468(18) -0.0011(15) 0.0048(17) -0.0022(16)
F41A 0.094(3) 0.054(2) 0.0468(18) -0.0011(15) 0.0048(17) -0.0022(16)
F42A 0.094(3) 0.054(2) 0.0468(18) -0.0011(15) 0.0048(17) -0.0022(16)
F43A 0.094(3) 0.054(2) 0.0468(18) -0.0011(15) 0.0048(17) -0.0022(16)
F44A 0.094(3) 0.054(2) 0.0468(18) -0.0011(15) 0.0048(17) -0.0022(16)
F45A 0.0555(15) 0.0593(17) 0.0351(13) -0.0056(11) -0.0038(10) 0.0017(11)
F46A 0.0555(15) 0.0593(17) 0.0351(13) -0.0056(11) -0.0038(10) 0.0017(11)
F47A 0.0555(15) 0.0593(17) 0.0351(13) -0.0056(11) -0.0038(10) 0.0017(11)
F48A 0.0555(15) 0.0593(17) 0.0351(13) -0.0056(11) -0.0038(10) 0.0017(11)
F1B 0.0555(15) 0.0593(17) 0.0351(13) -0.0056(11) -0.0038(10) 0.0017(11)
F2B 0.0555(15) 0.0593(17) 0.0351(13) -0.0056(11) -0.0038(10) 0.0017(11)
F3B 0.0555(15) 0.0593(17) 0.0351(13) -0.0056(11) -0.0038(10) 0.0017(11)
F4B 0.0555(15) 0.0593(17) 0.0351(13) -0.0056(11) -0.0038(10) 0.0017(11)
F5B 0.0555(15) 0.0593(17) 0.0351(13) -0.0056(11) -0.0038(10) 0.0017(11)
F6B 0.0555(15) 0.0593(17) 0.0351(13) -0.0056(11) -0.0038(10) 0.0017(11)
F7B 0.0555(15) 0.0593(17) 0.0351(13) -0.0056(11) -0.0038(10) 0.0017(11)
F8B 0.0555(15) 0.0593(17) 0.0351(13) -0.0056(11) -0.0038(10) 0.0017(11)
F9B 0.0555(15) 0.0593(17) 0.0351(13) -0.0056(11) -0.0038(10) 0.0017(11)
F10B 0.0555(15) 0.0593(17) 0.0351(13) -0.0056(11) -0.0038(10) 0.0017(11)
F11B 0.0555(15) 0.0593(17) 0.0351(13) -0.0056(11) -0.0038(10) 0.0017(11)
F12B 0.0555(15) 0.0593(17) 0.0351(13) -0.0056(11) -0.0038(10) 0.0017(11)
F13B 0.0555(15) 0.0593(17) 0.0351(13) -0.0056(11) -0.0038(10) 0.0017(11)
F14B 0.0555(15) 0.0593(17) 0.0351(13) -0.0056(11) -0.0038(10) 0.0017(11)
F15B 0.0555(15) 0.0593(17) 0.0351(13) -0.0056(11) -0.0038(10) 0.0017(11)
F19B 0.0555(15) 0.0593(17) 0.0351(13) -0.0056(11) -0.0038(10) 0.0017(11)
F20B 0.0555(15) 0.0593(17) 0.0351(13) -0.0056(11) -0.0038(10) 0.0017(11)
F21B 0.0555(15) 0.0593(17) 0.0351(13) -0.0056(11) -0.0038(10) 0.0017(11)
F22B 0.0555(15) 0.0593(17) 0.0351(13) -0.0056(11) -0.0038(10) 0.0017(11)
F23B 0.0555(15) 0.0593(17) 0.0351(13) -0.0056(11) -0.0038(10) 0.0017(11)
F24B 0.0555(15) 0.0593(17) 0.0351(13) -0.0056(11) -0.0038(10) 0.0017(11)
F25B 0.0555(15) 0.0593(17) 0.0351(13) -0.0056(11) -0.0038(10) 0.0017(11)
F26B 0.0555(15) 0.0593(17) 0.0351(13) -0.0056(11) -0.0038(10) 0.0017(11)
F27B 0.0555(15) 0.0593(17) 0.0351(13) -0.0056(11) -0.0038(10) 0.0017(11)
F28B 0.069(4) 0.075(6) 0.025(3) -0.006(3) 0.002(3) 0.010(3)
F29B 0.069(4) 0.075(6) 0.025(3) -0.006(3) 0.002(3) 0.010(3)
F30B 0.069(4) 0.075(6) 0.025(3) -0.006(3) 0.002(3) 0.010(3)
F31B 0.069(4) 0.075(6) 0.025(3) -0.006(3) 0.002(3) 0.010(3)
F32B 0.069(4) 0.075(6) 0.025(3) -0.006(3) 0.002(3) 0.010(3)
F33B 0.069(4) 0.075(6) 0.025(3) -0.006(3) 0.002(3) 0.010(3)
F34B 0.069(4) 0.075(6) 0.025(3) -0.006(3) 0.002(3) 0.010(3)
F35B 0.069(4) 0.075(6) 0.025(3) -0.006(3) 0.002(3) 0.010(3)
F36B 0.069(4) 0.075(6) 0.025(3) -0.006(3) 0.002(3) 0.010(3)
F37B 0.069(4) 0.075(6) 0.025(3) -0.006(3) 0.002(3) 0.010(3)
F38B 0.069(4) 0.075(6) 0.025(3) -0.006(3) 0.002(3) 0.010(3)
F39B 0.069(4) 0.075(6) 0.025(3) -0.006(3) 0.002(3) 0.010(3)
F40B 0.069(4) 0.075(6) 0.025(3) -0.006(3) 0.002(3) 0.010(3)
F41B 0.0313(16) 0.057(2) 0.0430(18) -0.0105(15) -0.0045(11) 0.0003(12)
F42B 0.0313(16) 0.057(2) 0.0430(18) -0.0105(15) -0.0045(11) 0.0003(12)
F43B 0.0313(16) 0.057(2) 0.0430(18) -0.0105(15) -0.0045(11) 0.0003(12)
F44B 0.0313(16) 0.057(2) 0.0430(18) -0.0105(15) -0.0045(11) 0.0003(12)
F45B 0.0313(16) 0.057(2) 0.0430(18) -0.0105(15) -0.0045(11) 0.0003(12)
F46B 0.0313(16) 0.057(2) 0.0430(18) -0.0105(15) -0.0045(11) 0.0003(12)
F47B 0.0313(16) 0.057(2) 0.0430(18) -0.0105(15) -0.0045(11) 0.0003(12)
F48B 0.0313(16) 0.057(2) 0.0430(18) -0.0105(15) -0.0045(11) 0.0003(12)

loop_
_atom_type_symbol
_atom_type_description
_atom_type_scat_dispersion_real
_atom_type_scat_dispersion_imag
_atom_type_scat_source
C C 0.0181 0.0091 'International Tables Vol C Tables 4.2.6.8 and 6.1.1.4'
H H 0.0000 0.0000 'International Tables Vol C Tables 4.2.6.8 and 6.1.1.4'
B B 0.0090 0.0039 'International Tables Vol C Tables 4.2.6.8 and 6.1.1.4'
N N 0.0311 0.0180 'International Tables Vol C Tables 4.2.6.8 and 6.1.1.4'
F F 0.0727 0.0534 'International Tables Vol C Tables 4.2.6.8 and 6.1.1.4'
Cl Cl 0.3639 0.7018 'International Tables Vol C Tables 4.2.6.8 and 6.1.1.4'
Ti Ti 0.2191 1.8069 'International Tables Vol C Tables 4.2.6.8 and 6.1.1.4'
Si Si 0.2541 0.3302 'International Tables Vol C Tables 4.2.6.8 and 6.1.1.4'

loop_
_geom_angle_atom_site_label_1
_geom_angle_atom_site_label_2
_geom_angle_atom_site_label_3
_geom_angle
F3A C55 F1A 100.1(17)
F3A C55 F2A 87.2(19)
F1A C55 F2A 109.8(17)
F1B C55 F3B 105.3(9)
F1B C55 F2B 98.8(9)
F3B C55 F2B 109.3(8)
F3A C55 C51 132.5(13)
F1A C55 C51 116.4(15)
F2A C55 C51 106.2(15)
F1B C55 C51 115.1(7)
F3B C55 C51 115.6(8)
F2B C55 C51 111.2(8)
N1 Ti1 Cl1 84.3(2)
N1 Ti1 C13 79.7(3)
Cl1 Ti1 C13 118.5(2)
N1 Ti1 C1 117.6(3)
Cl1 Ti1 C1 82.1(2)
C13 Ti1 C1 155.6(3)
N1 Ti1 C17 81.7(3)
Cl1 Ti1 C17 84.5(2)
C13 Ti1 C17 34.7(3)
C1 Ti1 C17 155.1(3)
N1 Ti1 C2 130.5(3)
Cl1 Ti1 C2 114.41(19)
C13 Ti1 C2 121.0(3)
C1 Ti1 C2 34.8(3)
C17 Ti1 C2 142.1(3)
N1 Ti1 C5 83.4(3)
Cl1 Ti1 C5 82.5(2)
C13 Ti1 C5 151.2(3)
C1 Ti1 C5 34.5(3)
C17 Ti1 C5 161.0(3)
C2 Ti1 C5 56.7(3)
N1 Ti1 C14 111.5(3)
Cl1 Ti1 C14 132.8(2)
C13 Ti1 C14 34.5(3)
C1 Ti1 C14 122.0(3)
C17 Ti1 C14 56.4(3)
C2 Ti1 C14 89.3(3)
C5 Ti1 C14 141.3(3)
N1 Ti1 C3 101.1(3)
Cl1 Ti1 C3 136.6(2)
C13 Ti1 C3 104.8(3)
C1 Ti1 C3 57.0(3)
C17 Ti1 C3 138.9(3)
C2 Ti1 C3 33.9(3)
C5 Ti1 C3 56.0(3)
C14 Ti1 C3 85.6(3)
N1 Ti1 C15 135.4(3)
Cl1 Ti1 C15 104.5(2)
C13 Ti1 C15 57.4(3)
C1 Ti1 C15 107.0(3)
C17 Ti1 C15 56.6(3)
C2 Ti1 C15 86.2(3)
C5 Ti1 C15 140.7(3)
C14 Ti1 C15 33.7(3)
C3 Ti1 C15 101.2(3)
N1 Ti1 C4 74.3(3)
Cl1 Ti1 C4 113.2(2)
C13 Ti1 C4 118.4(3)
C1 Ti1 C4 56.8(3)
C17 Ti1 C4 148.1(3)
C2 Ti1 C4 56.2(3)
C5 Ti1 C4 33.6(3)
C14 Ti1 C4 113.9(3)
C3 Ti1 C4 33.5(3)
C15 Ti1 C4 134.7(3)
N1 Ti1 C16 113.3(3)
Cl1 Ti1 C16 77.9(2)
C13 Ti1 C16 56.3(3)
C1 Ti1 C16 122.4(3)
C17 Ti1 C16 33.5(3)
C2 Ti1 C16 115.3(3)
C5 Ti1 C16 152.4(3)
C14 Ti1 C16 55.0(3)
C3 Ti1 C16 134.4(3)
C15 Ti1 C16 33.2(3)
C4 Ti1 C16 167.7(3)
N2 Ti2 Cl2 84.3(2)
N2 Ti2 C37 117.6(3)
Cl2 Ti2 C37 82.6(2)
N2 Ti2 C25 79.3(3)
Cl2 Ti2 C25 117.2(2)
C37 Ti2 C25 156.3(3)
N2 Ti2 C38 130.8(3)
Cl2 Ti2 C38 114.3(2)
C37 Ti2 C38 34.4(3)
C25 Ti2 C38 122.2(3)
N2 Ti2 C29 82.2(3)
Cl2 Ti2 C29 83.9(2)
C37 Ti2 C29 154.6(3)
C25 Ti2 C29 34.1(3)
C38 Ti2 C29 141.7(3)
N2 Ti2 C41 83.2(3)
Cl2 Ti2 C41 82.4(2)
C37 Ti2 C41 34.7(3)
C25 Ti2 C41 151.9(3)
C38 Ti2 C41 57.1(3)
C29 Ti2 C41 160.8(3)
N2 Ti2 C39 101.3(3)
Cl2 Ti2 C39 136.6(2)
C37 Ti2 C39 56.4(3)
C25 Ti2 C39 106.1(3)
C38 Ti2 C39 33.9(3)
C29 Ti2 C39 139.4(3)
C41 Ti2 C39 56.1(3)
N2 Ti2 C26 111.5(3)
Cl2 Ti2 C26 132.8(2)
C37 Ti2 C26 121.7(3)
C25 Ti2 C26 35.3(3)
C38 Ti2 C26 89.2(3)
C29 Ti2 C26 56.6(3)
C41 Ti2 C26 141.4(3)
C39 Ti2 C26 85.6(3)
N2 Ti2 C28 113.0(3)
Cl2 Ti2 C28 77.4(2)
C37 Ti2 C28 122.8(3)
C25 Ti2 C28 55.7(3)
C38 Ti2 C28 115.4(3)
C29 Ti2 C28 32.6(3)
C41 Ti2 C28 152.4(3)
C39 Ti2 C28 134.8(3)
C26 Ti2 C28 55.4(3)
N2 Ti2 C27 134.7(3)
Cl2 Ti2 C27 104.4(2)
C37 Ti2 C27 107.6(3)
C25 Ti2 C27 56.9(3)
C38 Ti2 C27 86.6(3)
C29 Ti2 C27 55.5(3)
C41 Ti2 C27 141.5(3)
C39 Ti2 C27 101.5(3)
C26 Ti2 C27 33.5(3)
C28 Ti2 C27 33.3(3)
N2 Ti2 C40 74.7(3)
Cl2 Ti2 C40 113.8(3)
C37 Ti2 C40 56.6(3)
C25 Ti2 C40 119.0(3)
C38 Ti2 C40 56.1(3)
C29 Ti2 C40 148.7(3)
C41 Ti2 C40 34.1(3)
C39 Ti2 C40 33.0(3)
C26 Ti2 C40 113.3(3)
C28 Ti2 C40 167.6(3)
C27 Ti2 C40 134.5(3)
C12 Si1 C10 108.2(6)
C12 Si1 C11 108.8(6)
C10 Si1 C11 108.7(5)
C12 Si1 C1 111.8(4)
C10 Si1 C1 113.7(4)
C11 Si1 C1 105.7(4)
C48 Si4 C47 109.7(6)
C48 Si4 C46 108.7(6)
C47 Si4 C46 107.9(6)
C48 Si4 C37 112.3(5)
C47 Si4 C37 105.2(5)
C46 Si4 C37 112.8(4)
C23 Si2 C24 107.8(6)
C23 Si2 C22 107.0(5)
C24 Si2 C22 111.8(6)
C23 Si2 C13 114.4(4)
C24 Si2 C13 104.9(6)
C22 Si2 C13 111.0(4)
C36 Si3 C35 111.9(5)
C36 Si3 C34 108.1(5)
C35 Si3 C34 106.7(6)
C36 Si3 C25 112.8(4)
C35 Si3 C25 104.2(6)
C34 Si3 C25 113.0(5)
C101 C102 C97 120.6(8)
F43B C112 F44B 107.3(8)
F43B C112 F45B 107.3(7)
F44B C112 F45B 104.2(9)
F45A C112 F44A 100(2)
F45A C112 F43A 108(2)
F44A C112 F43A 105(2)
F43B C112 C109 112.5(8)
F44B C112 C109 112.7(7)
F45B C112 C109 112.2(8)
F45A C112 C109 114.9(19)
F44A C112 C109 112(2)
F43A C112 C109 115.6(17)
C75 C74 C73 122.9(9)
C92 C91 C90 122.1(9)
C92 C91 C95 121.3(8)
C90 C91 C95 116.5(8)
F18 C72 F16 109.3(7)
F18 C72 F17 107.4(7)
F16 C72 F17 105.0(8)
F18 C72 C69 113.3(8)
F16 C72 C69 110.1(7)
F17 C72 C69 111.5(7)
C17 C16 C15 109.4(8)
C17 C16 C19 127.6(9)
C15 C16 C19 122.9(9)
C17 C16 Ti1 69.8(5)
C15 C16 Ti1 72.9(5)
C19 C16 Ti1 126.2(6)
C106 C105 C110 116.1(7)
C106 C105 B2 123.1(7)
C110 C105 B2 120.5(7)
C29 C28 C27 109.6(8)
C29 C28 C32 126.9(8)
C27 C28 C32 123.3(9)
C29 C28 Ti2 70.8(5)
C27 C28 Ti2 74.1(5)
C32 C28 Ti2 126.4(7)
C61 C62 C57 120.9(9)
C105 C106 C107 120.9(8)
C66 C65 C70 115.3(7)
C66 C65 B1 124.1(7)
C70 C65 B1 120.4(7)
C49 C50 C51 121.0(8)
C91 C92 C93 119.3(8)
C54 C53 C52 119.3(8)
C54 C53 C56 119.1(7)
C52 C53 C56 121.6(7)
F29A C88 F28A 116.3(12)
F29A C88 F30A 89.1(11)
F28A C88 F30A 113.1(11)
F29B C88 F30B 83.9(15)
F29B C88 F28B 63.1(15)
F30B C88 F28B 137.8(16)
F29A C88 C85 113.3(9)
F28A C88 C85 112.4(9)
F30A C88 C85 110.5(9)
F29B C88 C85 117.9(13)
F30B C88 C85 109.8(12)
F28B C88 C85 108.8(12)
C52 C51 C55 120.5(7)
C52 C51 C50 120.2(8)
C55 C51 C50 119.2(8)
C100 C101 C102 124.8(10)
C100 C101 C104 116.4(8)
C102 C101 C104 118.8(9)
C5 C4 C3 107.6(7)
C5 C4 C8 128.1(9)
C3 C4 C8 123.7(8)
C5 C4 Ti1 70.8(5)
C3 C4 Ti1 72.6(5)
C8 C4 Ti1 129.2(5)
C2 C3 C4 108.1(7)
C2 C3 C7 127.5(9)
C4 C3 C7 122.6(8)
C2 C3 Ti1 70.7(5)
C4 C3 Ti1 73.9(5)
C7 C3 Ti1 133.4(6)
C57 C58 C59 123.2(9)
C76 C75 C74 120.5(10)
C76 C75 C80 118.6(8)
C74 C75 C80 120.9(9)
C65 C66 C67 121.8(7)
C67 C68 C69 118.8(8)
C94 C89 C90 115.7(8)
C94 C89 B2 123.5(8)
C90 C89 B2 120.2(8)
C53 C52 C51 119.4(7)
C109 C108 C107 117.0(8)
C89 C94 C93 123.7(9)
C108 C107 C106 122.0(8)
C108 C107 C111 116.2(7)
C106 C107 C111 121.8(8)
C70 C69 C68 120.4(8)
C70 C69 C72 119.1(8)
C68 C69 C72 120.4(7)
C58 C57 C62 116.4(8)
C58 C57 B1 122.0(8)
C62 C57 B1 121.3(8)
C50 C49 C54 115.7(7)
C50 C49 B1 121.0(7)
C54 C49 B1 122.7(7)
F34A C96 F36A 111.8(9)
F34A C96 F35A 101.4(9)
F36A C96 F35A 103.4(8)
F35B C96 F36B 118(3)
F35B C96 F34B 86(2)
F36B C96 F34B 84(3)
F34A C96 C93 113.7(8)
F36A C96 C93 114.1(8)
F35B C96 C93 127.2(18)
F35A C96 C93 111.2(7)
F36B C96 C93 115(2)
F34B C96 C93 104.5(18)
C40 C39 C38 109.5(8)
C40 C39 C43 120.5(8)
C38 C39 C43 127.8(8)
C40 C39 Ti2 75.6(5)
C38 C39 Ti2 71.0(5)
C43 C39 Ti2 133.4(6)
C39 C40 C41 106.7(7)
C39 C40 C44 125.9(9)
C41 C40 C44 127.1(9)
C39 C40 Ti2 71.4(5)
C41 C40 Ti2 69.4(5)
C44 C40 Ti2 128.7(6)
C81 C82 C83 123.9(10)
F8A C63 F9A 112.7(11)
F8A C63 F7A 111.6(12)
F9A C63 F7A 100.8(11)
F7B C63 F9B 104.5(11)
F7B C63 F8B 113.2(13)
F9B C63 F8B 101.2(11)
F8A C63 C59 110.9(10)
F9A C63 C59 109.8(10)
F7A C63 C59 110.7(9)
F7B C63 C59 114.3(10)
F9B C63 C59 112.2(11)
F8B C63 C59 110.6(10)
C68 C67 C66 120.4(8)
C68 C67 C71 118.0(7)
C66 C67 C71 121.5(7)
F40B C104 F42B 118.0(14)
F40B C104 F41B 89.9(12)
F42B C104 F41B 121.1(10)
F41A C104 F40A 114.4(11)
F41A C104 F42A 111.7(12)
F40A C104 F42A 78.8(10)
F40B C104 C101 109.9(10)
F42B C104 C101 108.0(9)
F41B C104 C101 108.6(11)
F41A C104 C101 115.2(9)
F40A C104 C101 117.8(10)
F42A C104 C101 113.7(9)
C60 C59 C58 116.8(10)
C60 C59 C63 123.7(8)
C58 C59 C63 119.5(9)
C82 C81 C86 115.8(9)
C82 C81 B2 122.0(9)
C86 C81 B2 121.9(9)
C94 C93 C92 118.0(8)
C94 C93 C96 121.0(8)
C92 C93 C96 120.9(8)
F19A C80 F20A 113.0(13)
F19A C80 F21A 117.9(13)
F20A C80 F21A 81.6(11)
F19B C80 F21B 113.5(14)
F19B C80 F20B 111.6(14)
F21B C80 F20B 75.4(12)
F19A C80 C75 112.1(9)
F20A C80 C75 110.9(10)
F21A C80 C75 117.6(11)
F19B C80 C75 117.8(11)
F21B C80 C75 114.9(11)
F20B C80 C75 116.6(11)
C98 C97 C102 115.2(7)
C98 C97 B2 122.6(7)
C102 C97 B2 121.9(7)
C91 C90 C89 121.1(9)
C53 C54 C49 124.4(7)
C108 C109 C110 121.1(8)
C108 C109 C112 121.8(7)
C110 C109 C112 117.1(7)
C37 C38 C39 107.7(8)
C37 C38 C42 127.0(8)
C39 C38 C42 123.9(8)
C37 C38 Ti2 71.6(5)
C39 C38 Ti2 75.1(5)
C42 C38 Ti2 129.6(7)
C81 C86 C85 121.3(10)
C4 C5 C1 109.1(8)
C4 C5 C9 121.7(9)
C1 C5 C9 129.0(8)
C4 C5 Ti1 75.6(5)
C1 C5 Ti1 71.2(5)
C9 C5 Ti1 123.8(6)
C61 C60 C59 122.4(9)
C29 C25 C26 106.9(8)
C29 C25 Si3 130.0(7)
C26 C25 Si3 120.2(6)
C29 C25 Ti2 73.9(5)
C26 C25 Ti2 75.9(5)
Si3 C25 Ti2 130.9(4)
C101 C100 C99 116.9(8)
C28 C29 C25 109.8(8)
C28 C29 C33 124.1(9)
C25 C29 C33 125.9(9)
C28 C29 Ti2 76.6(5)
C25 C29 Ti2 72.0(5)
C33 C29 Ti2 122.5(6)
F31B C95 F32B 126(2)
F31B C95 F33B 105(2)
F32B C95 F33B 62(2)
F31A C95 F32A 105.4(10)
F31A C95 F33A 106.7(10)
F32A C95 F33A 103.5(9)
F31B C95 C91 118.2(15)
F32B C95 C91 116.2(14)
F33B C95 C91 105.3(13)
F31A C95 C91 114.4(9)
F32A C95 C91 112.7(7)
F33A C95 C91 113.3(8)
C69 C70 C65 123.3(8)
C78 C73 C74 115.8(8)
C78 C73 B1 122.5(7)
C74 C73 B1 121.4(7)
C84 C85 C86 121.1(10)
C84 C85 C88 122.4(8)
C86 C85 C88 116.6(9)
C17 C13 C14 106.9(8)
C17 C13 Si2 126.8(7)
C14 C13 Si2 123.0(6)
C17 C13 Ti1 73.9(5)
C14 C13 Ti1 75.8(5)
Si2 C13 Ti1 132.2(4)
C3 C2 C1 108.6(8)
C3 C2 C6 123.6(7)
C1 C2 C6 125.8(7)
C3 C2 Ti1 75.5(5)
C1 C2 Ti1 71.8(4)
C6 C2 Ti1 131.7(6)
C60 C61 C62 120.3(9)
C60 C61 C64 118.2(8)
C62 C61 C64 121.5(10)
C28 C27 C26 107.5(8)
C28 C27 C31 123.9(9)
C26 C27 C31 126.5(9)
C28 C27 Ti2 72.7(5)
C26 C27 Ti2 72.5(5)
C31 C27 Ti2 133.4(8)
C12S C11S C10S 120.4(11)
C27 C26 C25 106.2(7)
C27 C26 C30 124.6(9)
C25 C26 C30 127.6(9)
C27 C26 Ti2 74.0(5)
C25 C26 Ti2 68.8(5)
C30 C26 Ti2 133.2(7)
F4A C56 F6A 109.8(10)
F4A C56 F5A 103.1(11)
F6A C56 F5A 104.4(10)
F6B C56 F5B 102.7(11)
F6B C56 F4B 112.3(11)
F5B C56 F4B 103.1(11)
F4A C56 C53 115.4(9)
F6A C56 C53 112.4(9)
F5A C56 C53 110.9(8)
F6B C56 C53 114.0(9)
F5B C56 C53 112.8(9)
F4B C56 C53 111.1(9)
C75 C76 C77 119.9(9)
C16 C15 C14 106.3(9)
C16 C15 C20 124.7(9)
C14 C15 C20 125.8(9)
C16 C15 Ti1 73.9(5)
C14 C15 Ti1 72.1(5)
C20 C15 Ti1 135.3(7)
C15 C14 C13 108.9(8)
C15 C14 C21 122.6(9)
C13 C14 C21 127.3(8)
C15 C14 Ti1 74.1(5)
C13 C14 Ti1 69.7(4)
C21 C14 Ti1 132.1(7)
C38 C37 C41 108.5(8)
C38 C37 Si4 123.6(6)
C41 C37 Si4 126.7(7)
C38 C37 Ti2 74.0(5)
C41 C37 Ti2 74.4(5)
Si4 C37 Ti2 127.4(5)
C85 C84 C83 121.0(9)
C84 C83 C82 116.8(9)
C84 C83 C87 121.0(8)
C82 C83 C87 122.2(9)
C5 C1 C2 106.7(7)
C5 C1 Si1 127.3(6)
C2 C1 Si1 124.5(6)
C5 C1 Ti1 74.3(4)
C2 C1 Ti1 73.4(4)
Si1 C1 Ti1 128.4(4)
C6S C1S F1S 121.2(11)
C6S C1S C2S 119.5(10)
F1S C1S C2S 119.3(12)
C16 C17 C13 108.2(8)
C16 C17 C18 122.5(8)
C13 C17 C18 129.0(9)
C16 C17 Ti1 76.7(5)
C13 C17 Ti1 71.4(5)
C18 C17 Ti1 123.0(6)
F10B C64 F12B 113.0(11)
F10B C64 F11B 80.7(10)
F12B C64 F11B 109.6(9)
F10B C64 C61 114.9(9)
F12B C64 C61 116.5(9)
F11B C64 C61 117.0(9)
F11A C64 C61 111.0(9)
F11A C64 F12A 77.3(10)
C61 C64 F12A 107.5(10)
F11A C64 F10A 69.7(10)
C61 C64 F10A 109.3(9)
F12A C64 F10A 137.2(12)
C2S C3S C4S 121.2(12)
C109 C110 C105 122.7(7)
C65 B1 C57 104.3(6)
C65 B1 C49 114.4(6)
C57 B1 C49 111.5(6)
C65 B1 C73 111.2(6)
C57 B1 C73 111.9(7)
C49 B1 C73 103.6(5)
C9S C8S C7S 119.7(11)
C73 C78 C77 123.8(10)
C81 B2 C97 112.7(7)
C81 B2 C89 113.0(7)
C97 B2 C89 103.6(6)
C81 B2 C105 103.7(6)
C97 B2 C105 111.0(6)
C89 B2 C105 113.1(6)
F14A C71 F15A 117.9(19)
F14A C71 F13A 95.8(16)
F15A C71 F13A 107.5(11)
F13B C71 F15B 110.4(12)
F13B C71 F14B 117.1(17)
F15B C71 F14B 90(2)
F14A C71 C67 110.8(10)
F15A C71 C67 112.7(9)
F13A C71 C67 110.7(10)
F13B C71 C67 111.7(11)
F15B C71 C67 113.2(9)
F14B C71 C67 112.5(11)
C76 C77 C79 120.8(10)
C76 C77 C78 117.1(10)
C79 C77 C78 122.0(11)
F48B C111 F46B 104.4(7)
F48B C111 F47B 110.2(8)
F46B C111 F47B 108.3(7)
F46A C111 F48A 102(3)
F46A C111 F47A 49(3)
F48A C111 F47A 56(2)
F48B C111 C107 111.6(6)
F46B C111 C107 110.2(7)
F47B C111 C107 111.8(6)
F46A C111 C107 117.9(19)
F48A C111 C107 112.2(19)
F47A C111 C107 116.9(16)
C7S C12S C11S 119.6(11)
C37 C41 C40 107.5(7)
C37 C41 C45 129.7(9)
C40 C41 C45 122.1(8)
C37 C41 Ti2 70.9(5)
C40 C41 Ti2 76.5(5)
C45 C41 Ti2 125.4(6)
C8S C9S C10S 123.8(11)
C3S C2S C1S 119.3(12)
C1S C6S C5S 121.1(11)
C98 C99 C100 118.5(10)
C98 C99 C103 123.7(11)
C100 C99 C103 117.7(9)
F23A C79 F22A 109.0(14)
F23A C79 F24A 98.1(12)
F22A C79 F24A 90.9(14)
F23A C79 C77 118.2(11)
F22A C79 C77 119.3(12)
F24A C79 C77 116.3(12)
C77 C79 F22B 108.3(12)
C77 C79 F24B 103.5(12)
F22B C79 F24B 98.2(15)
C77 C79 F23B 105.7(11)
F22B C79 F23B 86.1(14)
F24B C79 F23B 147.4(15)
C9S C10S C11S 116.1(11)
C12S C7S C8S 120.5(10)
C12S C7S F2S 120.4(11)
C8S C7S F2S 119.0(11)
C97 C98 C99 124.0(9)
C5S C4S C3S 119.0(10)
C4S C5S C6S 119.9(11)
F38A C103 F37A 115.0(13)
F38A C103 F39A 103.1(10)
F37A C103 F39A 96.9(11)
F38A C103 C99 112.9(10)
F37A C103 C99 113.4(10)
F39A C103 C99 113.9(12)
C99 C103 F39B 118.5(11)
C99 C103 F37B 114.0(13)
F39B C103 F37B 123.7(17)
C99 C103 F38B 103.8(11)
F39B C103 F38B 77.0(14)
F37B C103 F38B 72.1(16)
F25A C87 F26A 109.9(14)
F25A C87 F27A 94.7(11)
F26A C87 F27A 93.6(11)
F27B C87 F25B 138.1(13)
F27B C87 F26B 90.1(11)
F25B C87 F26B 91.8(13)
F25A C87 C83 122.9(11)
F26A C87 C83 115.7(10)
F27B C87 C83 111.8(10)
F27A C87 C83 114.1(10)
F25B C87 C83 107.7(11)
F26B C87 C83 106.0(10)
C64 F10A F11A 54.3(6)
C64 F11A F10A 55.9(6)
C80 F20A F21A 49.3(6)
C80 F21A F20A 49.1(6)
C104 F40A F42A 51.2(6)
C104 F42A F40A 50.0(6)
F47A F46A C111 65.6(14)
F46A F47A F48A 122(2)
F46A F47A C111 65.1(14)
F48A F47A C111 62.0(13)
F47A F48A C111 62.0(13)
C64 F10B F11B 50.4(6)
C64 F11B F10B 49.0(6)
C80 F20B F21B 51.9(7)
C80 F21B F20B 52.7(7)
C88 F28B F29B 57.5(8)
C88 F29B F28B 59.3(9)
C95 F32B F33B 59.6(12)
C95 F33B F32B 58.8(11)
C103 F37B F38B 54.6(9)
C103 F38B F37B 53.3(9)

loop_
_geom_bond_atom_site_label_1
_geom_bond_atom_site_label_2
_geom_bond_distance
C55 F3A 1.286(17)
C55 F1A 1.314(17)
C55 F2A 1.320(18)
C55 F1B 1.361(11)
C55 F3B 1.369(10)
C55 F2B 1.408(10)
C55 C51 1.422(13)
Ti1 N1 2.190(8)
Ti1 Cl1 2.315(3)
Ti1 C13 2.360(8)
Ti1 C1 2.374(8)
Ti1 C17 2.392(9)
Ti1 C2 2.396(7)
Ti1 C5 2.414(8)
Ti1 C14 2.441(8)
Ti1 C3 2.458(9)
Ti1 C15 2.467(9)
Ti1 C4 2.475(8)
Ti1 C16 2.481(8)
Ti2 N2 2.196(8)
Ti2 Cl2 2.323(3)
Ti2 C37 2.361(8)
Ti2 C25 2.372(9)
Ti2 C38 2.393(8)
Ti2 C29 2.396(9)
Ti2 C41 2.407(9)
Ti2 C39 2.446(9)
Ti2 C26 2.468(9)
Ti2 C28 2.469(8)
Ti2 C27 2.487(9)
Ti2 C40 2.501(8)
Si1 C12 1.834(13)
Si1 C10 1.860(10)
Si1 C11 1.875(12)
Si1 C1 1.892(8)
Si4 C48 1.862(13)
Si4 C47 1.870(12)
Si4 C46 1.887(10)
Si4 C37 1.926(9)
Si2 C23 1.831(12)
Si2 C24 1.865(13)
Si2 C22 1.901(12)
Si2 C13 1.916(9)
Si3 C36 1.854(10)
Si3 C35 1.866(14)
Si3 C34 1.867(11)
Si3 C25 1.922(9)
F18 C72 1.306(11)
F17 C72 1.354(12)
F16 C72 1.310(12)
C102 C101 1.383(12)
C102 C97 1.425(11)
C112 F43B 1.329(9)
C112 F44B 1.343(10)
C112 F45B 1.344(10)
C112 F45A 1.36(2)
C112 F44A 1.36(2)
C112 F43A 1.37(2)
C112 C109 1.487(13)
C74 C75 1.396(14)
C74 C73 1.399(13)
C91 C92 1.341(14)
C91 C90 1.383(14)
C91 C95 1.516(12)
C72 C69 1.522(11)
C16 C17 1.406(14)
C16 C15 1.415(13)
C16 C19 1.513(13)
C105 C106 1.403(11)
C105 C110 1.403(12)
C105 B2 1.653(10)
C28 C29 1.369(14)
C28 C27 1.418(12)
C28 C32 1.479(13)
C62 C61 1.387(12)
C62 C57 1.424(12)
C106 C107 1.403(11)
C65 C66 1.395(12)
C65 C70 1.409(12)
C65 B1 1.616(10)
C50 C49 1.404(11)
C50 C51 1.422(11)
C92 C93 1.421(13)
C53 C54 1.377(11)
C53 C52 1.387(13)
C53 C56 1.487(12)
C88 F29A 1.268(12)
C88 F28A 1.269(11)
C88 F30A 1.275(11)
C88 F29B 1.378(16)
C88 F30B 1.388(15)
C88 F28B 1.405(16)
C88 C85 1.525(15)
C51 C52 1.402(13)
C101 C100 1.322(17)
C101 C104 1.505(14)
C4 C5 1.414(12)
C4 C3 1.421(14)
C4 C8 1.496(12)
C3 C2 1.414(12)
C3 C7 1.549(11)
C58 C57 1.392(14)
C58 C59 1.420(12)
C75 C76 1.377(16)
C75 C80 1.469(16)
C66 C67 1.420(12)
C68 C67 1.379(13)
C68 C69 1.384(13)
C89 C94 1.371(13)
C89 C90 1.427(13)
C89 B2 1.641(12)
C108 C109 1.388(13)
C108 C107 1.398(14)
C94 C93 1.402(14)
C107 C111 1.514(11)
C69 C70 1.378(11)
C57 B1 1.624(11)
C49 C54 1.410(11)
C49 B1 1.637(9)
C96 F34A 1.368(10)
C96 F36A 1.376(10)
C96 F35B 1.38(2)
C96 F35A 1.389(10)
C96 F36B 1.39(3)
C96 F34B 1.39(2)
C96 C93 1.432(13)
C39 C40 1.407(13)
C39 C38 1.412(12)
C39 C43 1.532(13)
C40 C41 1.440(14)
C40 C44 1.488(11)
C82 C81 1.390(16)
C82 C83 1.419(13)
C63 F8A 1.290(11)
C63 F9A 1.317(11)
C63 F7A 1.317(12)
C63 F7B 1.343(12)
C63 F9B 1.355(12)
C63 F8B 1.378(12)
C63 C59 1.483(17)
C67 C71 1.496(13)
C104 F40B 1.283(13)
C104 F42B 1.310(12)
C104 F41B 1.313(12)
C104 F41A 1.325(12)
C104 F40A 1.337(12)
C104 F42A 1.361(13)
C59 C60 1.382(17)
C20 C15 1.475(17)
C81 C86 1.391(15)
C81 B2 1.622(12)
C80 F19A 1.277(12)
C80 F20A 1.280(12)
C80 F21A 1.284(12)
C80 F19B 1.359(15)
C80 F21B 1.368(15)
C80 F20B 1.383(15)
C97 C98 1.376(12)
C97 B2 1.632(10)
C109 C110 1.390(12)
C38 C37 1.404(12)
C38 C42 1.492(12)
C86 C85 1.414(13)
C5 C1 1.422(14)
C5 C9 1.491(12)
C60 C61 1.364(17)
C25 C29 1.398(13)
C25 C26 1.472(12)
C31 C27 1.509(13)
C100 C99 1.449(19)
C29 C33 1.536(11)
C95 F31B 1.29(2)
C95 F32B 1.30(2)
C95 F33B 1.31(2)
C95 F31A 1.320(10)
C95 F32A 1.333(10)
C95 F33A 1.341(10)
C73 C78 1.383(12)
C73 B1 1.653(12)
C85 C84 1.338(15)
C13 C17 1.417(11)
C13 C14 1.427(15)
C2 C1 1.427(10)
C2 C6 1.477(13)
C61 C64 1.476(14)
C27 C26 1.427(13)
C11S C12S 1.40(2)
C11S C10S 1.46(2)
C26 C30 1.475(14)
C56 F4A 1.324(12)
C56 F6A 1.326(11)
C56 F5A 1.336(12)
C56 F6B 1.352(12)
C56 F5B 1.358(12)
C56 F4B 1.358(13)
C76 C77 1.420(18)
C15 C14 1.425(13)
C14 C21 1.515(12)
C37 C41 1.422(12)
C84 C83 1.402(15)
C83 C87 1.436(15)
C1S C6S 1.367(18)
C1S F1S 1.391(15)
C1S C2S 1.410(19)
C17 C18 1.499(14)
C64 F10B 1.305(11)
C64 F12B 1.313(10)
C64 F11B 1.332(11)
C64 F11A 1.464(13)
C64 F12A 1.481(13)
C64 F10A 1.493(14)
C3S C2S 1.36(2)
C3S C4S 1.405(19)
C8S C9S 1.329(18)
C8S C7S 1.432(19)
C78 C77 1.437(16)
C71 F14A 1.320(13)
C71 F15A 1.321(12)
C71 F13A 1.328(13)
C71 F13B 1.368(16)
C71 F15B 1.372(16)
C71 F14B 1.373(15)
C77 C79 1.44(2)
C111 F48B 1.344(8)
C111 F46B 1.349(8)
C111 F47B 1.351(9)
C111 F46A 1.37(3)
C111 F48A 1.38(3)
C111 F47A 1.38(3)
C12S C7S 1.367(18)
C41 C45 1.493(12)
C9S C10S 1.392(18)
C6S C5S 1.384(18)
C99 C98 1.403(14)
C99 C103 1.459(17)
C79 F23A 1.262(13)
C79 F22A 1.264(14)
C79 F24A 1.282(13)
C79 F22B 1.546(18)
C79 F24B 1.563(17)
C79 F23B 1.574(16)
C7S F2S 1.444(15)
C4S C5S 1.374(19)
C103 F38A 1.294(11)
C103 F37A 1.298(12)
C103 F39A 1.331(11)
C103 F39B 1.460(19)
C103 F37B 1.467(19)
C103 F38B 1.493(19)
C87 F25A 1.304(13)
C87 F26A 1.319(13)
C87 F27B 1.350(12)
C87 F27A 1.350(12)
C87 F25B 1.370(13)
C87 F26B 1.380(13)
F10A F11A 1.69(2)
F20A F21A 1.68(2)
F40A F42A 1.71(2)
F46A F47A 1.15(6)
F47A F48A 1.30(6)
F10B F11B 1.707(18)
F20B F21B 1.68(3)
F28B F29B 1.46(3)
F32B F33B 1.34(4)
F37B F38B 1.74(4)

loop_
_geom_torsion_atom_site_label_1
_geom_torsion_atom_site_label_2
_geom_torsion_atom_site_label_3
_geom_torsion_atom_site_label_4
_geom_torsion
C110 C105 C106 C107 1.2(10)
B2 C105 C106 C107 174.8(7)
C90 C91 C92 C93 3.1(12)
C95 C91 C92 C93 180.0(8)
F3A C55 C51 C52 134.6(18)
F1A C55 C51 C52 -1.4(19)
F2A C55 C51 C52 -124.0(14)
F1B C55 C51 C52 -146.7(9)
F3B C55 C51 C52 -23.5(14)
F2B C55 C51 C52 102.0(10)
F3A C55 C51 C50 -41(2)
F1A C55 C51 C50 -177.6(16)
F2A C55 C51 C50 59.9(16)
F1B C55 C51 C50 37.2(13)
F3B C55 C51 C50 160.4(9)
F2B C55 C51 C50 -74.1(11)
C49 C50 C51 C52 -0.3(14)
C49 C50 C51 C55 175.8(8)
C97 C102 C101 C100 1.5(15)
C97 C102 C101 C104 -179.6(7)
C5 C4 C3 C2 -0.3(9)
C8 C4 C3 C2 171.2(7)
Ti1 C4 C3 C2 -62.9(6)
C5 C4 C3 C7 -165.8(8)
C8 C4 C3 C7 5.7(12)
Ti1 C4 C3 C7 131.6(8)
C5 C4 C3 Ti1 62.6(6)
C8 C4 C3 Ti1 -126.0(7)
C73 C74 C75 C76 2.1(12)
C73 C74 C75 C80 -177.7(7)
C70 C65 C66 C67 0.1(11)
B1 C65 C66 C67 175.4(7)
C54 C53 C52 C51 1.2(13)
C56 C53 C52 C51 -179.3(8)
C55 C51 C52 C53 -177.2(9)
C50 C51 C52 C53 -1.2(13)
C90 C89 C94 C93 -0.3(12)
B2 C89 C94 C93 171.2(8)
C109 C108 C107 C106 -4.4(12)
C109 C108 C107 C111 174.0(7)
C105 C106 C107 C108 2.6(12)
C105 C106 C107 C111 -175.7(7)
C67 C68 C69 C70 0.5(12)
C67 C68 C69 C72 -177.1(8)
F18 C72 C69 C70 176.9(8)
F16 C72 C69 C70 54.3(11)
F17 C72 C69 C70 -61.8(11)
F18 C72 C69 C68 -5.4(12)
F16 C72 C69 C68 -128.1(9)
F17 C72 C69 C68 115.8(9)
C59 C58 C57 C62 -1.4(12)
C59 C58 C57 B1 -176.2(7)
C61 C62 C57 C58 1.0(13)
C61 C62 C57 B1 175.8(8)
C51 C50 C49 C54 1.7(12)
C51 C50 C49 B1 172.6(8)
C38 C39 C40 C41 -2.6(10)
C43 C39 C40 C41 -167.0(8)
Ti2 C39 C40 C41 60.8(6)
C38 C39 C40 C44 171.9(8)
C43 C39 C40 C44 7.4(13)
Ti2 C39 C40 C44 -124.7(9)
C38 C39 C40 Ti2 -63.4(6)
C43 C39 C40 Ti2 132.2(8)
C69 C68 C67 C66 -1.6(12)
C69 C68 C67 C71 174.7(7)
C65 C66 C67 C68 1.3(12)
C65 C66 C67 C71 -174.9(7)
C100 C101 C104 F40B 115.4(13)
C102 C101 C104 F40B -63.6(14)
C100 C101 C104 F42B -114.6(12)
C102 C101 C104 F42B 66.4(12)
C100 C101 C104 F41B 18.5(13)
C102 C101 C104 F41B -160.5(11)
C100 C101 C104 F41A -79.7(13)
C102 C101 C104 F41A 101.4(12)
C100 C101 C104 F40A 60.1(13)
C102 C101 C104 F40A -118.9(12)
C100 C101 C104 F42A 149.6(11)
C102 C101 C104 F42A -29.3(13)
C57 C58 C59 C60 0.3(12)
C57 C58 C59 C63 179.6(7)
F8A C63 C59 C60 -115.9(12)
F9A C63 C59 C60 9.3(12)
F7A C63 C59 C60 119.8(11)
F7B C63 C59 C60 89.0(13)
F9B C63 C59 C60 -29.7(12)
F8B C63 C59 C60 -141.9(11)
F8A C63 C59 C58 64.9(13)
F9A C63 C59 C58 -169.9(9)
F7A C63 C59 C58 -59.4(11)
F7B C63 C59 C58 -90.2(11)
F9B C63 C59 C58 151.1(10)
F8B C63 C59 C58 38.9(13)
C83 C82 C81 C86 3.8(14)
C83 C82 C81 B2 178.5(8)
C89 C94 C93 C92 2.2(13)
C89 C94 C93 C96 177.3(8)
C91 C92 C93 C94 -3.5(12)
C91 C92 C93 C96 -178.6(8)
F34A C96 C93 C94 40.9(12)
F36A C96 C93 C94 170.7(9)
F35B C96 C93 C94 -33(2)
F35A C96 C93 C94 -72.9(10)
F36B C96 C93 C94 153(2)
F34B C96 C93 C94 63(2)
F34A C96 C93 C92 -144.2(9)
F36A C96 C93 C92 -14.4(12)
F35B C96 C93 C92 142(2)
F35A C96 C93 C92 102.1(9)
F36B C96 C93 C92 -32(2)
F34B C96 C93 C92 -122(2)
C76 C75 C80 F19A -105.8(12)
C74 C75 C80 F19A 74.0(12)
C76 C75 C80 F20A 126.9(11)
C74 C75 C80 F20A -53.3(13)
C76 C75 C80 F21A 35.6(13)
C74 C75 C80 F21A -144.6(10)
C76 C75 C80 F19B -59.5(14)
C74 C75 C80 F19B 120.3(13)
C76 C75 C80 F21B 78.2(13)
C74 C75 C80 F21B -102.0(13)
C76 C75 C80 F20B 163.7(12)
C74 C75 C80 F20B -16.5(14)
C101 C102 C97 C98 -2.9(12)
C101 C102 C97 B2 -176.1(8)
C92 C91 C90 C89 -1.1(13)
C95 C91 C90 C89 -178.2(7)
C94 C89 C90 C91 -0.3(12)
B2 C89 C90 C91 -172.1(7)
C52 C53 C54 C49 0.3(13)
C56 C53 C54 C49 -179.2(7)
C50 C49 C54 C53 -1.7(12)
B1 C49 C54 C53 -172.5(8)
C107 C108 C109 C110 2.4(12)
C107 C108 C109 C112 -176.3(7)
F43B C112 C109 C108 -121.7(10)
F44B C112 C109 C108 116.8(9)
F45B C112 C109 C108 -0.5(11)
F45A C112 C109 C108 -14(2)
F44A C112 C109 C108 99(3)
F43A C112 C109 C108 -141(2)
F43B C112 C109 C110 59.5(10)
F44B C112 C109 C110 -62.0(9)
F45B C112 C109 C110 -179.3(8)
F45A C112 C109 C110 166.7(18)
F44A C112 C109 C110 -80(3)
F43A C112 C109 C110 40(2)
C40 C39 C38 C37 1.6(10)
C43 C39 C38 C37 164.6(9)
Ti2 C39 C38 C37 -64.7(6)
C40 C39 C38 C42 -165.7(9)
C43 C39 C38 C42 -2.7(16)
Ti2 C39 C38 C42 128.0(10)
C40 C39 C38 Ti2 66.3(6)
C43 C39 C38 Ti2 -130.7(10)
C82 C81 C86 C85 -2.9(13)
B2 C81 C86 C85 -177.6(8)
C3 C4 C5 C1 0.1(9)
C8 C4 C5 C1 -170.8(8)
Ti1 C4 C5 C1 63.8(6)
C3 C4 C5 C9 175.2(8)
C8 C4 C5 C9 4.3(13)
Ti1 C4 C5 C9 -121.1(8)
C3 C4 C5 Ti1 -63.7(6)
C8 C4 C5 Ti1 125.3(8)
C58 C59 C60 C61 1.3(13)
C63 C59 C60 C61 -177.9(8)
C102 C101 C100 C99 0.6(15)
C104 C101 C100 C99 -178.3(9)
C27 C28 C29 C25 0.5(11)
C32 C28 C29 C25 -173.4(9)
Ti2 C28 C29 C25 64.9(6)
C27 C28 C29 C33 175.2(9)
C32 C28 C29 C33 1.3(15)
Ti2 C28 C29 C33 -120.4(9)
C27 C28 C29 Ti2 -64.4(7)
C32 C28 C29 Ti2 121.6(9)
C26 C25 C29 C28 1.5(10)
Si3 C25 C29 C28 161.7(7)
Ti2 C25 C29 C28 -67.9(7)
C26 C25 C29 C33 -173.1(8)
Si3 C25 C29 C33 -12.8(13)
Ti2 C25 C29 C33 117.5(9)
C26 C25 C29 Ti2 69.4(6)
Si3 C25 C29 Ti2 -130.4(7)
C92 C91 C95 F31B -139(2)
C90 C91 C95 F31B 38(2)
C92 C91 C95 F32B 43(2)
C90 C91 C95 F32B -139(2)
C92 C91 C95 F33B -22.0(18)
C90 C91 C95 F33B 155.1(17)
C92 C91 C95 F31A -109.8(11)
C90 C91 C95 F31A 67.3(12)
C92 C91 C95 F32A 129.8(9)
C90 C91 C95 F32A -53.1(10)
C92 C91 C95 F33A 12.8(12)
C90 C91 C95 F33A -170.1(10)
C68 C69 C70 C65 1.0(13)
C72 C69 C70 C65 178.6(7)
C66 C65 C70 C69 -1.3(11)
B1 C65 C70 C69 -176.8(7)
C75 C74 C73 C78 -2.7(10)
C75 C74 C73 B1 -175.3(7)
C81 C86 C85 C84 0.7(14)
C81 C86 C85 C88 -179.9(8)
F29A C88 C85 C84 101.9(12)
F28A C88 C85 C84 -123.7(11)
F30A C88 C85 C84 3.7(13)
F29B C88 C85 C84 58.6(15)
F30B C88 C85 C84 -35.1(16)
F28B C88 C85 C84 127.5(15)
F29A C88 C85 C86 -77.5(12)
F28A C88 C85 C86 56.9(12)
F30A C88 C85 C86 -175.7(10)
F29B C88 C85 C86 -120.8(13)
F30B C88 C85 C86 145.5(14)
F28B C88 C85 C86 -51.9(16)
C4 C3 C2 C1 0.3(9)
C7 C3 C2 C1 164.9(8)
Ti1 C3 C2 C1 -64.7(5)
C4 C3 C2 C6 -164.3(8)
C7 C3 C2 C6 0.3(14)
Ti1 C3 C2 C6 130.7(8)
C4 C3 C2 Ti1 65.0(6)
C7 C3 C2 Ti1 -130.4(9)
C59 C60 C61 C62 -1.8(14)
C59 C60 C61 C64 177.8(8)
C57 C62 C61 C60 0.5(14)
C57 C62 C61 C64 -179.1(8)
C29 C28 C27 C26 -2.4(11)
C32 C28 C27 C26 171.8(9)
Ti2 C28 C27 C26 -64.7(6)
C29 C28 C27 C31 -166.6(10)
C32 C28 C27 C31 7.6(16)
Ti2 C28 C27 C31 131.1(10)
C29 C28 C27 Ti2 62.3(6)
C32 C28 C27 Ti2 -123.5(9)
C28 C27 C26 C25 3.2(10)
C31 C27 C26 C25 166.9(10)
Ti2 C27 C26 C25 -61.6(6)
C28 C27 C26 C30 -163.4(9)
C31 C27 C26 C30 0.4(16)
Ti2 C27 C26 C30 131.9(10)
C28 C27 C26 Ti2 64.8(6)
C31 C27 C26 Ti2 -131.5(11)
C29 C25 C26 C27 -2.9(10)
Si3 C25 C26 C27 -165.5(6)
Ti2 C25 C26 C27 65.1(6)
C29 C25 C26 C30 163.2(9)
Si3 C25 C26 C30 0.5(13)
Ti2 C25 C26 C30 -128.9(10)
C29 C25 C26 Ti2 -68.0(6)
Si3 C25 C26 Ti2 129.4(6)
C54 C53 C56 F4A 50.4(14)
C52 C53 C56 F4A -129.1(12)
C54 C53 C56 F6A 177.4(11)
C52 C53 C56 F6A -2.2(14)
C54 C53 C56 F5A -66.3(12)
C52 C53 C56 F5A 114.2(12)
C54 C53 C56 F6B -155.4(12)
C52 C53 C56 F6B 25.1(14)
C54 C53 C56 F5B -38.7(14)
C52 C53 C56 F5B 141.8(12)
C54 C53 C56 F4B 76.4(12)
C52 C53 C56 F4B -103.1(12)
C74 C75 C76 C77 0.5(12)
C80 C75 C76 C77 -179.7(8)
C17 C16 C15 C14 -4.8(10)
C19 C16 C15 C14 172.2(8)
Ti1 C16 C15 C14 -65.3(6)
C17 C16 C15 C20 -165.1(9)
C19 C16 C15 C20 11.9(14)
Ti1 C16 C15 C20 134.4(10)
C17 C16 C15 Ti1 60.5(6)
C19 C16 C15 Ti1 -122.5(8)
C16 C15 C14 C13 5.2(10)
C20 C15 C14 C13 165.2(9)
Ti1 C15 C14 C13 -61.3(6)
C16 C15 C14 C21 -163.2(8)
C20 C15 C14 C21 -3.2(15)
Ti1 C15 C14 C21 130.2(9)
C16 C15 C14 Ti1 66.6(6)
C20 C15 C14 Ti1 -133.4(10)
C17 C13 C14 C15 -3.7(10)
Si2 C13 C14 C15 -164.4(6)
Ti1 C13 C14 C15 64.2(6)
C17 C13 C14 C21 164.0(9)
Si2 C13 C14 C21 3.3(13)
Ti1 C13 C14 C21 -128.1(9)
C17 C13 C14 Ti1 -67.9(6)
Si2 C13 C14 Ti1 131.4(6)
C39 C38 C37 C41 0.0(10)
C42 C38 C37 C41 166.8(9)
Ti2 C38 C37 C41 -67.0(6)
C39 C38 C37 Si4 -168.4(7)
C42 C38 C37 Si4 -1.6(14)
Ti2 C38 C37 Si4 124.6(7)
C39 C38 C37 Ti2 67.0(6)
C42 C38 C37 Ti2 -126.1(10)
C86 C85 C84 C83 1.0(14)
C88 C85 C84 C83 -178.3(8)
C85 C84 C83 C82 -0.2(13)
C85 C84 C83 C87 178.2(8)
C81 C82 C83 C84 -2.3(13)
C81 C82 C83 C87 179.2(8)
C4 C5 C1 C2 0.1(9)
C9 C5 C1 C2 -174.5(8)
Ti1 C5 C1 C2 66.8(5)
C4 C5 C1 Si1 166.6(6)
C9 C5 C1 Si1 -8.0(14)
Ti1 C5 C1 Si1 -126.7(7)
C4 C5 C1 Ti1 -66.7(6)
C9 C5 C1 Ti1 118.7(9)
C3 C2 C1 C5 -0.3(9)
C6 C2 C1 C5 163.9(8)
Ti1 C2 C1 C5 -67.4(6)
C3 C2 C1 Si1 -167.3(6)
C6 C2 C1 Si1 -3.1(12)
Ti1 C2 C1 Si1 125.6(7)
C3 C2 C1 Ti1 67.1(6)
C6 C2 C1 Ti1 -128.7(9)
C12 Si1 C1 C5 137.7(8)
C10 Si1 C1 C5 14.9(10)
C11 Si1 C1 C5 -104.2(9)
C12 Si1 C1 C2 -58.0(9)
C10 Si1 C1 C2 179.2(7)
C11 Si1 C1 C2 60.1(9)
C12 Si1 C1 Ti1 37.9(7)
C10 Si1 C1 Ti1 -84.9(7)
C11 Si1 C1 Ti1 156.0(7)
C15 C16 C17 C13 2.6(10)
C19 C16 C17 C13 -174.2(8)
Ti1 C16 C17 C13 65.0(6)
C15 C16 C17 C18 176.6(8)
C19 C16 C17 C18 -0.2(13)
Ti1 C16 C17 C18 -120.9(8)
C15 C16 C17 Ti1 -62.4(6)
C19 C16 C17 Ti1 120.7(8)
C14 C13 C17 C16 0.7(9)
Si2 C13 C17 C16 160.4(6)
Ti1 C13 C17 C16 -68.5(6)
C14 C13 C17 C18 -172.9(8)
Si2 C13 C17 C18 -13.1(13)
Ti1 C13 C17 C18 117.9(9)
C14 C13 C17 Ti1 69.3(6)
Si2 C13 C17 Ti1 -131.0(7)
C60 C61 C64 F10B 179.1(9)
C62 C61 C64 F10B -1.3(13)
C60 C61 C64 F12B 43.7(13)
C62 C61 C64 F12B -136.7(10)
C60 C61 C64 F11B -88.8(11)
C62 C61 C64 F11B 90.8(12)
C60 C61 C64 F11A -137.4(11)
C62 C61 C64 F11A 42.2(13)
C60 C61 C64 F12A -54.7(12)
C62 C61 C64 F12A 124.9(11)
C60 C61 C64 F10A 147.6(10)
C62 C61 C64 F10A -32.8(13)
C108 C109 C110 C105 1.5(11)
C112 C109 C110 C105 -179.7(6)
C106 C105 C110 C109 -3.3(10)
B2 C105 C110 C109 -177.0(6)
C66 C65 B1 C57 -90.6(8)
C70 C65 B1 C57 84.4(9)
C66 C65 B1 C49 31.5(10)
C70 C65 B1 C49 -153.4(7)
C66 C65 B1 C73 148.5(7)
C70 C65 B1 C73 -36.4(9)
C58 C57 B1 C65 86.0(9)
C62 C57 B1 C65 -88.5(10)
C58 C57 B1 C49 -38.0(10)
C62 C57 B1 C49 147.5(8)
C58 C57 B1 C73 -153.6(7)
C62 C57 B1 C73 31.9(10)
C50 C49 B1 C65 37.4(10)
C54 C49 B1 C65 -152.3(7)
C50 C49 B1 C57 155.5(7)
C54 C49 B1 C57 -34.2(10)
C50 C49 B1 C73 -83.9(9)
C54 C49 B1 C73 86.4(8)
C78 C73 B1 C65 155.0(7)
C74 C73 B1 C65 -32.8(8)
C78 C73 B1 C57 38.8(9)
C74 C73 B1 C57 -149.1(6)
C78 C73 B1 C49 -81.6(8)
C74 C73 B1 C49 90.6(7)
C74 C73 C78 C77 0.9(12)
B1 C73 C78 C77 173.4(7)
C82 C81 B2 C97 32.3(11)
C86 C81 B2 C97 -153.3(8)
C82 C81 B2 C89 149.4(8)
C86 C81 B2 C89 -36.3(11)
C82 C81 B2 C105 -87.8(9)
C86 C81 B2 C105 86.6(9)
C98 C97 B2 C81 39.8(11)
C102 C97 B2 C81 -147.5(8)
C98 C97 B2 C89 -82.7(9)
C102 C97 B2 C89 90.0(8)
C98 C97 B2 C105 155.6(8)
C102 C97 B2 C105 -31.6(10)
C94 C89 B2 C81 153.5(8)
C90 C89 B2 C81 -35.4(10)
C94 C89 B2 C97 -84.2(9)
C90 C89 B2 C97 86.9(8)
C94 C89 B2 C105 36.0(10)
C90 C89 B2 C105 -152.9(7)
C106 C105 B2 C81 -90.3(8)
C110 C105 B2 C81 82.9(8)
C106 C105 B2 C97 148.4(7)
C110 C105 B2 C97 -38.3(9)
C106 C105 B2 C89 32.5(9)
C110 C105 B2 C89 -154.3(7)
C68 C67 C71 F14A 41.3(13)
C66 C67 C71 F14A -142.4(12)
C68 C67 C71 F15A 175.9(15)
C66 C67 C71 F15A -7.8(16)
C68 C67 C71 F13A -63.7(13)
C66 C67 C71 F13A 112.6(13)
C68 C67 C71 F13B -78.6(15)
C66 C67 C71 F13B 97.7(14)
C68 C67 C71 F15B 156.0(17)
C66 C67 C71 F15B -27.7(18)
C68 C67 C71 F14B 55.6(14)
C66 C67 C71 F14B -128.1(13)
C75 C76 C77 C79 177.0(9)
C75 C76 C77 C78 -2.1(13)
C73 C78 C77 C76 1.4(14)
C73 C78 C77 C79 -177.6(8)
C108 C107 C111 F48B 45.0(10)
C106 C107 C111 F48B -136.5(8)
C108 C107 C111 F46B -70.5(10)
C106 C107 C111 F46B 107.9(9)
C108 C107 C111 F47B 168.9(8)
C106 C107 C111 F47B -12.6(10)
C108 C107 C111 F46A -95(2)
C106 C107 C111 F46A 83(2)
C108 C107 C111 F48A 147(2)
C106 C107 C111 F48A -35(2)
C108 C107 C111 F47A -151(2)
C106 C107 C111 F47A 27(2)
C10S C11S C12S C7S 2.8(18)
C38 C37 C41 C40 -1.6(10)
Si4 C37 C41 C40 166.3(6)
Ti2 C37 C41 C40 -68.4(6)
C38 C37 C41 C45 -172.6(9)
Si4 C37 C41 C45 -4.7(14)
Ti2 C37 C41 C45 120.6(10)
C38 C37 C41 Ti2 66.8(6)
Si4 C37 C41 Ti2 -125.3(7)
C39 C40 C41 C37 2.6(9)
C44 C40 C41 C37 -171.8(8)
Ti2 C40 C41 C37 64.6(6)
C39 C40 C41 C45 174.4(8)
C44 C40 C41 C45 0.0(13)
Ti2 C40 C41 C45 -123.5(8)
C39 C40 C41 Ti2 -62.0(6)
C44 C40 C41 Ti2 123.6(8)
C7S C8S C9S C10S -0.6(16)
C4S C3S C2S C1S -3(2)
C6S C1S C2S C3S 1.7(18)
F1S C1S C2S C3S 179.5(12)
F1S C1S C6S C5S -177.3(11)
C2S C1S C6S C5S 0.4(17)
C101 C100 C99 C98 -1.2(14)
C101 C100 C99 C103 174.4(10)
C76 C77 C79 F23A 86.0(14)
C78 C77 C79 F23A -95.0(14)
C76 C77 C79 F22A -137.6(13)
C78 C77 C79 F22A 41.4(16)
C76 C77 C79 F24A -30.2(14)
C78 C77 C79 F24A 148.8(11)
C76 C77 C79 F22B -141.7(14)
C78 C77 C79 F22B 37.3(16)
C76 C77 C79 F24B -38.2(14)
C78 C77 C79 F24B 140.8(13)
C76 C77 C79 F23B 127.2(12)
C78 C77 C79 F23B -53.8(14)
C8S C9S C10S C11S 1.7(17)
C12S C11S C10S C9S -2.8(18)
C11S C12S C7S C8S -1.6(16)
C11S C12S C7S F2S -178.5(11)
C9S C8S C7S C12S 0.4(15)
C9S C8S C7S F2S 177.4(10)
C102 C97 C98 C99 2.3(13)
B2 C97 C98 C99 175.5(8)
C100 C99 C98 C97 -0.3(15)
C103 C99 C98 C97 -175.6(9)
C2S C3S C4S C5S 1(2)
C3S C4S C5S C6S 1(2)
C1S C6S C5S C4S -1.6(18)
C98 C99 C103 F38A -94.7(13)
C100 C99 C103 F38A 90.0(14)
C98 C99 C103 F37A 38.4(16)
C100 C99 C103 F37A -136.9(11)
C98 C99 C103 F39A 148.1(11)
C100 C99 C103 F39A -27.2(13)
C98 C99 C103 F39B -135.5(15)
C100 C99 C103 F39B 49.2(18)
C98 C99 C103 F37B 23.4(19)
C100 C99 C103 F37B -151.9(15)
C98 C99 C103 F38B -52.9(15)
C100 C99 C103 F38B 131.7(14)
C84 C83 C87 F25A 43.6(16)
C82 C83 C87 F25A -138.0(13)
C84 C83 C87 F26A -96.0(12)
C82 C83 C87 F26A 82.4(12)
C84 C83 C87 F27B -155.3(11)
C82 C83 C87 F27B 23.1(13)
C84 C83 C87 F27A 157.0(10)
C82 C83 C87 F27A -24.6(13)
C84 C83 C87 F25B 38.7(14)
C82 C83 C87 F25B -142.9(13)
C84 C83 C87 F26B -58.5(12)
C82 C83 C87 F26B 119.9(11)
F10B C64 F10A F11A -0.6(16)
F12B C64 F10A F11A -134.4(11)
F11B C64 F10A F11A -22.6(10)
C61 C64 F10A F11A 106.0(10)
F12A C64 F10A F11A -41.9(17)
F10B C64 F11A F10A 0.5(12)
F12B C64 F11A F10A 75.0(15)
F11B C64 F11A F10A 148.7(14)
C61 C64 F11A F10A -103.6(10)
F12A C64 F11A F10A 152.3(12)
F19A C80 F20A F21A 116.8(15)
F19B C80 F20A F21A 71.1(16)
F21B C80 F20A F21A -11.7(15)
F20B C80 F20A F21A 137(2)
C75 C80 F20A F21A -116.4(12)
F19A C80 F21A F20A -111.6(15)
F19B C80 F21A F20A -133.7(13)
F21B C80 F21A F20A 13.4(17)
F20B C80 F21A F20A -23.6(11)
C75 C80 F21A F20A 109.3(11)
F40B C104 F40A F42A 17.2(13)
F42B C104 F40A F42A -76.1(17)
F41B C104 F40A F42A -163.3(16)
F41A C104 F40A F42A -108.9(14)
C101 C104 F40A F42A 111.0(10)
F40B C104 F42A F40A -26(2)
F42B C104 F42A F40A 135.6(11)
F41B C104 F42A F40A 11.6(11)
F41A C104 F42A F40A 112.0(12)
C101 C104 F42A F40A -115.6(11)
F48B C111 F46A F47A 119(2)
F46B C111 F46A F47A -179(6)
F47B C111 F46A F47A 9(2)
F48A C111 F46A F47A 21(3)
C107 C111 F46A F47A -103(3)
C111 F46A F47A F48A -26(4)
F48B C111 F47A F46A -95(3)
F46B C111 F47A F46A 0(2)
F47B C111 F47A F46A -164(4)
F48A C111 F47A F46A -156(4)
C107 C111 F47A F46A 105(3)
F48B C111 F47A F48A 61(3)
F46B C111 F47A F48A 156(3)
F47B C111 F47A F48A -9(3)
F46A C111 F47A F48A 156(4)
C107 C111 F47A F48A -100(2)
F46A F47A F48A C111 26(4)
F48B C111 F48A F47A -137(2)
F46B C111 F48A F47A -28(3)
F47B C111 F48A F47A 15(5)
F46A C111 F48A F47A -19(3)
C107 C111 F48A F47A 108(2)
F12B C64 F10B F11B -107.4(11)
F11A C64 F10B F11B 22.0(13)
C61 C64 F10B F11B 115.6(10)
F12A C64 F10B F11B -8.0(10)
F10A C64 F10B F11B -158.9(18)
F12B C64 F11B F10B 111.2(12)
F11A C64 F11B F10B -20.1(12)
C61 C64 F11B F10B -113.3(10)
F12A C64 F11B F10B 166.4(17)
F10A C64 F11B F10B 10.8(9)
F19A C80 F20B F21B 139.1(14)
F20A C80 F20B F21B -22.4(19)
F21A C80 F20B F21B 22.6(12)
F19B C80 F20B F21B 109.8(15)
C75 C80 F20B F21B -110.8(12)
F19A C80 F21B F20B -62.0(19)
F20A C80 F21B F20B 17.6(14)
F21A C80 F21B F20B -143.4(19)
F19B C80 F21B F20B -107.5(16)
C75 C80 F21B F20B 112.9(12)
F29A C88 F28B F29B -7(3)
F28A C88 F28B F29B 129.9(15)
F30A C88 F28B F29B 10.1(17)
F30B C88 F28B F29B 43(3)
C85 C88 F28B F29B -112.5(14)
F29A C88 F29B F28B 5(2)
F28A C88 F29B F28B -79.3(18)
F30A C88 F29B F28B -168(2)
F30B C88 F29B F28B -152.7(19)
C85 C88 F29B F28B 98.0(16)
F31B C95 F32B F33B 89(3)
F31A C95 F32B F33B 57(2)
F32A C95 F32B F33B 156.9(17)
F33A C95 F32B F33B -3(3)
C91 C95 F32B F33B -93.9(18)
F31B C95 F33B F32B -122(2)
F31A C95 F33B F32B -135.1(18)
F32A C95 F33B F32B -32(2)
F33A C95 F33B F32B 3(2)
C91 C95 F33B F32B 111.8(16)
F38A C103 F37B F38B 25.7(13)
F37A C103 F37B F38B 172(8)
F39A C103 F37B F38B 134.7(14)
C99 C103 F37B F38B -97.6(14)
F39B C103 F37B F38B 60(2)
F38A C103 F38B F37B -139.6(19)
F37A C103 F38B F37B -2.0(18)
F39A C103 F38B F37B -98(2)
C99 C103 F38B F37B 111.1(14)
F39B C103 F38B F37B -132.3(17)
